data_4084951
loop_
_publ_author_name
'Campos, Jes\'us'
'Carmona, Ernesto'

_publ_section_title
;
 Rhodium and Iridium Complexes of Bulky Tertiary Phosphine Ligands.
 Searching for Isolable Cationic MIIIAlkylidenes
;
_journal_issue 11
_journal_name_full Organometallics
_journal_page_first 2212
_journal_paper_doi 10.1021/om500910t
_journal_volume 34
_journal_year 2015
_chemical_formula_moiety 'C32 H12 B F24, C32 H36 Ir N P'
_chemical_formula_sum 'C64 H48 B F24 Ir N P'
_chemical_formula_weight 1521.03
_chemical_name_systematic
; 
 ? 
;
_space_group_IT_number 14
_symmetry_cell_setting monoclinic
_symmetry_space_group_name_Hall '-P 2ybc'
_symmetry_space_group_name_H-M 'P 1 21/c 1'
_atom_sites_solution_hydrogens geom
_atom_sites_solution_primary direct
_atom_sites_solution_secondary difmap
_audit_creation_method SHELXL-97
_cell_angle_alpha 90.00
_cell_angle_beta 90.0072(16)
_cell_angle_gamma 90.00
_cell_formula_units_Z 8
_cell_length_a 17.6209(6)
_cell_length_b 18.8941(6)
_cell_length_c 36.6859(11)
_cell_measurement_reflns_used 9013
_cell_measurement_temperature 100(2)
_cell_measurement_theta_max 30.16
_cell_measurement_theta_min 2.23
_cell_volume 12213.9(7)
_computing_cell_refinement 'Bruker SAINT'
_computing_data_collection 'Bruker APEX2'
_computing_data_reduction 'Bruker SAINT'
_computing_molecular_graphics 'Bruker SHELXTL'
_computing_publication_material 'Bruker SHELXTL'
_computing_structure_refinement 'SHELXL-97 (Sheldrick, 2008)'
_computing_structure_solution 'SHELXS-97 (Sheldrick, 2008)'
_diffrn_ambient_temperature 100(2)
_diffrn_detector_area_resol_mean 8.26
_diffrn_measured_fraction_theta_full 0.999
_diffrn_measured_fraction_theta_max 0.999
_diffrn_measurement_device_type
;
 'Bruker-Nonius X8kappa APEX II CCD area detector'
;
_diffrn_measurement_method 'phi and omega scans with narrow frames'
_diffrn_radiation_monochromator graphite
_diffrn_radiation_source 'fine-focus sealed tube'
_diffrn_radiation_type MoK\a
_diffrn_radiation_wavelength 0.71073
_diffrn_reflns_av_R_equivalents 0.0683
_diffrn_reflns_av_sigmaI/netI 0.0484
_diffrn_reflns_limit_h_max 24
_diffrn_reflns_limit_h_min -24
_diffrn_reflns_limit_k_max 26
_diffrn_reflns_limit_k_min -26
_diffrn_reflns_limit_l_max 51
_diffrn_reflns_limit_l_min -51
_diffrn_reflns_number 278216
_diffrn_reflns_theta_full 30.00
_diffrn_reflns_theta_max 30.00
_diffrn_reflns_theta_min 2.16
_exptl_absorpt_coefficient_mu 2.328
_exptl_absorpt_correction_T_max 0.7364
_exptl_absorpt_correction_T_min 0.4963
_exptl_absorpt_correction_type multi-scan
_exptl_absorpt_process_details
; 
 SADABS, Bruker (2006). APEX 2. Version 2.1. Bruker Analytical
 X-ray Solutions, Madison, Wisconsin, USA. 
;
_exptl_crystal_colour yellow
_exptl_crystal_density_diffrn 1.654
_exptl_crystal_density_method 'not measured'
_exptl_crystal_description needle
_exptl_crystal_F_000 6016
_exptl_crystal_size_max 0.35
_exptl_crystal_size_mid 0.15
_exptl_crystal_size_min 0.14
_refine_diff_density_max 1.208
_refine_diff_density_min -1.021
_refine_diff_density_rms 0.095
_refine_ls_extinction_method none
_refine_ls_goodness_of_fit_ref 0.947
_refine_ls_hydrogen_treatment constr
_refine_ls_matrix_type full
_refine_ls_number_parameters 1681
_refine_ls_number_reflns 35593
_refine_ls_number_restraints 29
_refine_ls_restrained_S_all 1.000
_refine_ls_R_factor_all 0.0552
_refine_ls_R_factor_gt 0.0307
_refine_ls_shift/su_max 0.015
_refine_ls_shift/su_mean 0.000
_refine_ls_structure_factor_coef Fsqd
_refine_ls_weighting_details 'calc w=1/[\s^2^(Fo^2^)+(0.0310P)^2^+0.0000P] where P=(Fo^2^+2Fc^2^)/3'
_refine_ls_weighting_scheme calc
_refine_ls_wR_factor_gt 0.0612
_refine_ls_wR_factor_ref 0.0659
_reflns_number_gt 25080
_reflns_number_total 35593
_reflns_threshold_expression >2sigma(I)
_cod_data_source_file om500910t_si_001.cif
_cod_data_source_block jcm595
_cod_depositor_comments 'Adding full bibliography for 4084945--4084954.cif.'
_cod_original_sg_symbol_H-M 'P 21/c'
_cod_database_code 4084951

loop_
_symmetry_equiv_pos_as_xyz
'x, y, z'
'-x, y+1/2, -z+1/2'
'-x, -y, -z'
'x, -y-1/2, z-1/2'

loop_
_atom_site_label
_atom_site_type_symbol
_atom_site_fract_x
_atom_site_fract_y
_atom_site_fract_z
_atom_site_U_iso_or_equiv
_atom_site_adp_type
_atom_site_occupancy
_atom_site_symmetry_multiplicity
_atom_site_calc_flag
_atom_site_refinement_flags
_atom_site_disorder_assembly
_atom_site_disorder_group
Ir1 Ir 0.048549(6) 0.711077(5) 0.386083(3) 0.01267(2) Uani 1 1 d . . .
P1 P -0.00182(4) 0.82085(3) 0.378918(18) 0.01325(13) Uani 1 1 d . . .
N1 N -0.00230(13) 0.70860(11) 0.43570(6) 0.0171(5) Uani 1 1 d . . .
C1 C 0.17319(15) 0.70010(14) 0.39946(8) 0.0204(6) Uani 1 1 d . . .
C2 C 0.13639(15) 0.63162(14) 0.40224(8) 0.0199(6) Uani 1 1 d . . .
C3 C 0.10693(14) 0.61311(13) 0.36754(7) 0.0173(5) Uani 1 1 d . . .
C4 C 0.12170(15) 0.67135(14) 0.34284(7) 0.0172(5) Uani 1 1 d . . .
C5 C 0.16532(15) 0.72355(14) 0.36287(8) 0.0193(6) Uani 1 1 d . . .
C6 C 0.21803(18) 0.73586(17) 0.42912(9) 0.0364(8) Uani 1 1 d . . .
H6A H 0.2707 0.7193 0.4283 0.055 Uiso 1 1 calc R . .
H6B H 0.1958 0.7243 0.4529 0.055 Uiso 1 1 calc R . .
H6C H 0.2168 0.7872 0.4254 0.055 Uiso 1 1 calc R . .
C7 C 0.13216(19) 0.58800(16) 0.43620(8) 0.0329(8) Uani 1 1 d . . .
H7A H 0.0893 0.5552 0.4345 0.049 Uiso 1 1 calc R . .
H7B H 0.1251 0.6191 0.4573 0.049 Uiso 1 1 calc R . .
H7C H 0.1793 0.5611 0.4391 0.049 Uiso 1 1 calc R . .
C8 C 0.06909(17) 0.54566(14) 0.35796(9) 0.0294(7) Uani 1 1 d . . .
H8A H 0.1075 0.5101 0.3518 0.044 Uiso 1 1 calc R . .
H8B H 0.0356 0.5532 0.3370 0.044 Uiso 1 1 calc R . .
H8C H 0.0391 0.5291 0.3788 0.044 Uiso 1 1 calc R . .
C9 C 0.10825(17) 0.67017(17) 0.30261(7) 0.0284(7) Uani 1 1 d . . .
H9A H 0.1451 0.6385 0.2910 0.043 Uiso 1 1 calc R . .
H9B H 0.1141 0.7181 0.2928 0.043 Uiso 1 1 calc R . .
H9C H 0.0567 0.6531 0.2977 0.043 Uiso 1 1 calc R . .
C10 C 0.20376(16) 0.78728(15) 0.34718(9) 0.0295(7) Uani 1 1 d . . .
H10A H 0.2013 0.8263 0.3647 0.044 Uiso 1 1 calc R . .
H10B H 0.1782 0.8012 0.3246 0.044 Uiso 1 1 calc R . .
H10C H 0.2570 0.7760 0.3420 0.044 Uiso 1 1 calc R . .
C11 C -0.09901(14) 0.80848(13) 0.36427(7) 0.0150(5) Uani 1 1 d . . .
C12 C -0.11659(15) 0.73728(14) 0.35918(7) 0.0165(5) Uani 1 1 d . . .
C13 C -0.18991(15) 0.71980(15) 0.34778(7) 0.0205(6) Uani 1 1 d . . .
H13 H -0.2034 0.6716 0.3442 0.025 Uiso 1 1 calc R . .
C14 C -0.24301(16) 0.77259(15) 0.34167(8) 0.0233(6) Uani 1 1 d . . .
H14 H -0.2928 0.7602 0.3341 0.028 Uiso 1 1 calc R . .
C15 C -0.22426(16) 0.84306(15) 0.34644(7) 0.0224(6) Uani 1 1 d . . .
H15 H -0.2616 0.8784 0.3421 0.027 Uiso 1 1 calc R . .
C16 C -0.15179(15) 0.86340(13) 0.35751(7) 0.0180(6) Uani 1 1 d . . .
C17 C -0.05818(14) 0.68024(13) 0.36478(7) 0.0171(5) Uani 1 1 d . . .
H17A H -0.0493 0.6568 0.3410 0.021 Uiso 1 1 calc R . .
H17B H -0.0801 0.6443 0.3814 0.021 Uiso 1 1 calc R . .
C18 C -0.13326(17) 0.94057(14) 0.36152(8) 0.0262(7) Uani 1 1 d . . .
H18A H -0.1796 0.9687 0.3584 0.039 Uiso 1 1 calc R . .
H18B H -0.0960 0.9542 0.3430 0.039 Uiso 1 1 calc R . .
H18C H -0.1122 0.9492 0.3858 0.039 Uiso 1 1 calc R . .
C19 C -0.00290(15) 0.86660(13) 0.42254(7) 0.0167(5) Uani 1 1 d . . .
C20 C -0.06963(17) 0.87505(14) 0.44252(8) 0.0226(6) Uani 1 1 d . . .
H20 H -0.1171 0.8645 0.4315 0.027 Uiso 1 1 calc R . .
C21 C -0.06729(18) 0.89872(16) 0.47821(8) 0.0289(7) Uani 1 1 d . . .
H21 H -0.1130 0.9040 0.4917 0.035 Uiso 1 1 calc R . .
C22 C 0.00181(19) 0.91467(15) 0.49421(8) 0.0295(7) Uani 1 1 d . . .
H22 H 0.0037 0.9305 0.5188 0.035 Uiso 1 1 calc R . .
C23 C 0.06832(18) 0.90747(15) 0.47430(8) 0.0261(7) Uani 1 1 d . . .
H23 H 0.1156 0.9193 0.4851 0.031 Uiso 1 1 calc R . .
C24 C 0.06604(16) 0.88331(14) 0.43901(7) 0.0206(6) Uani 1 1 d . . .
H24 H 0.1119 0.8779 0.4257 0.025 Uiso 1 1 calc R . .
C25 C 0.04045(15) 0.87987(13) 0.34549(7) 0.0171(5) Uani 1 1 d . . .
C26 C 0.03741(16) 0.85729(15) 0.30921(7) 0.0212(6) Uani 1 1 d . . .
H26 H 0.0146 0.8132 0.3034 0.025 Uiso 1 1 calc R . .
C27 C 0.06759(16) 0.89900(16) 0.28168(8) 0.0253(6) Uani 1 1 d . . .
H27 H 0.0656 0.8832 0.2571 0.030 Uiso 1 1 calc R . .
C28 C 0.10061(17) 0.96347(16) 0.28986(8) 0.0276(7) Uani 1 1 d . . .
H28 H 0.1217 0.9918 0.2710 0.033 Uiso 1 1 calc R . .
C29 C 0.10281(17) 0.98651(15) 0.32569(8) 0.0280(7) Uani 1 1 d . . .
H29 H 0.1249 1.0311 0.3313 0.034 Uiso 1 1 calc R . .
C30 C 0.07293(15) 0.94486(14) 0.35350(8) 0.0209(6) Uani 1 1 d . . .
H30 H 0.0748 0.9610 0.3780 0.025 Uiso 1 1 calc R . .
C31 C -0.02749(16) 0.70536(14) 0.46415(8) 0.0201(6) Uani 1 1 d . . .
C32 C -0.0604(2) 0.70139(17) 0.50069(8) 0.0353(8) Uani 1 1 d . . .
H32A H -0.0575 0.6526 0.5096 0.053 Uiso 1 1 calc R . .
H32B H -0.1135 0.7165 0.4998 0.053 Uiso 1 1 calc R . .
H32C H -0.0320 0.7325 0.5172 0.053 Uiso 1 1 calc R . .
B1 B 1.00511(17) 0.80133(14) 0.13636(8) 0.0138(6) Uani 1 1 d . . .
C51 C 0.39736(15) 0.53673(13) 0.63172(7) 0.0165(5) Uani 1 1 d . . .
C52 C 0.36492(14) 0.55618(13) 0.59795(7) 0.0167(5) Uani 1 1 d . . .
C53 C 0.32883(15) 0.62401(13) 0.60174(8) 0.0177(6) Uani 1 1 d . . .
C54 C 0.33903(14) 0.64633(13) 0.63834(7) 0.0169(5) Uani 1 1 d . . .
C55 C 0.38377(15) 0.59380(14) 0.65721(7) 0.0174(5) Uani 1 1 d . . .
C56 C 0.43492(16) 0.46729(14) 0.64058(9) 0.0266(7) Uani 1 1 d . . .
H56A H 0.3963 0.4328 0.6480 0.040 Uiso 1 1 calc R . .
H56B H 0.4712 0.4741 0.6605 0.040 Uiso 1 1 calc R . .
H56C H 0.4617 0.4497 0.6190 0.040 Uiso 1 1 calc R . .
C57 C 0.36610(17) 0.51271(15) 0.56362(8) 0.0271(7) Uani 1 1 d . . .
H57A H 0.4056 0.4764 0.5655 0.041 Uiso 1 1 calc R . .
H57B H 0.3768 0.5435 0.5427 0.041 Uiso 1 1 calc R . .
H57C H 0.3166 0.4899 0.5602 0.041 Uiso 1 1 calc R . .
C58 C 0.28124(17) 0.66014(16) 0.57342(9) 0.0295(7) Uani 1 1 d . . .
H58A H 0.2286 0.6440 0.5755 0.044 Uiso 1 1 calc R . .
H58B H 0.3007 0.6486 0.5491 0.044 Uiso 1 1 calc R . .
H58C H 0.2833 0.7115 0.5771 0.044 Uiso 1 1 calc R . .
C59 C 0.30128(16) 0.70957(14) 0.65517(9) 0.0271(7) Uani 1 1 d . . .
H59A H 0.3047 0.7499 0.6384 0.041 Uiso 1 1 calc R . .
H59B H 0.3266 0.7214 0.6782 0.041 Uiso 1 1 calc R . .
H59C H 0.2478 0.6987 0.6599 0.041 Uiso 1 1 calc R . .
C60 C 0.40013(17) 0.59115(17) 0.69736(8) 0.0281(7) Uani 1 1 d . . .
H60A H 0.3951 0.6387 0.7078 0.042 Uiso 1 1 calc R . .
H60B H 0.4519 0.5739 0.7013 0.042 Uiso 1 1 calc R . .
H60C H 0.3641 0.5592 0.7093 0.042 Uiso 1 1 calc R . .
C61 C 0.60021(15) 0.73222(13) 0.63749(7) 0.0153(5) Uani 1 1 d . . .
C62 C 0.61846(15) 0.66066(13) 0.64202(7) 0.0149(5) Uani 1 1 d . . .
C63 C 0.69079(15) 0.64311(14) 0.65534(7) 0.0178(5) Uani 1 1 d . . .
H63 H 0.7046 0.5949 0.6584 0.021 Uiso 1 1 calc R . .
C64 C 0.74177(15) 0.69600(15) 0.66394(7) 0.0208(6) Uani 1 1 d . . .
H64 H 0.7909 0.6838 0.6726 0.025 Uiso 1 1 calc R . .
C65 C 0.72209(15) 0.76693(15) 0.66009(7) 0.0199(6) Uani 1 1 d . . .
H65 H 0.7579 0.8025 0.6664 0.024 Uiso 1 1 calc R . .
C66 C 0.65113(15) 0.78660(13) 0.64727(7) 0.0166(5) Uani 1 1 d . . .
C67 C 0.63104(16) 0.86390(14) 0.64520(8) 0.0227(6) Uani 1 1 d . . .
H67A H 0.5920 0.8747 0.6634 0.034 Uiso 1 1 calc R . .
H67B H 0.6116 0.8749 0.6208 0.034 Uiso 1 1 calc R . .
H67C H 0.6764 0.8924 0.6500 0.034 Uiso 1 1 calc R . .
C68 C 0.56161(14) 0.60319(13) 0.63424(7) 0.0166(5) Uani 1 1 d . . .
H68A H 0.5529 0.5766 0.6571 0.020 Uiso 1 1 calc R . .
H68B H 0.5847 0.5699 0.6166 0.020 Uiso 1 1 calc R . .
C69 C 0.50927(15) 0.79203(13) 0.57801(7) 0.0166(5) Uani 1 1 d . . .
C70 C 0.44196(16) 0.80578(14) 0.55968(8) 0.0224(6) Uani 1 1 d . . .
H70 H 0.3949 0.7934 0.5706 0.027 Uiso 1 1 calc R . .
C71 C 0.44283(19) 0.83750(17) 0.52553(8) 0.0330(8) Uani 1 1 d . . .
H71 H 0.3964 0.8477 0.5135 0.040 Uiso 1 1 calc R . .
C72 C 0.5110(2) 0.85433(18) 0.50900(9) 0.0360(8) Uani 1 1 d . . .
H72 H 0.5115 0.8756 0.4855 0.043 Uiso 1 1 calc R . .
C73 C 0.57876(18) 0.84002(17) 0.52680(8) 0.0317(7) Uani 1 1 d . . .
H73 H 0.6257 0.8519 0.5156 0.038 Uiso 1 1 calc R . .
C74 C 0.57824(16) 0.80850(14) 0.56084(7) 0.0218(6) Uani 1 1 d . . .
H74 H 0.6248 0.7979 0.5727 0.026 Uiso 1 1 calc R . .
C75 C 0.46136(14) 0.80278(13) 0.65404(7) 0.0155(5) Uani 1 1 d . . .
C76 C 0.42673(16) 0.86724(13) 0.64551(8) 0.0210(6) Uani 1 1 d . . .
H76 H 0.4231 0.8820 0.6208 0.025 Uiso 1 1 calc R . .
C77 C 0.39772(17) 0.90964(15) 0.67307(8) 0.0267(7) Uani 1 1 d . . .
H77 H 0.3744 0.9535 0.6672 0.032 Uiso 1 1 calc R . .
C78 C 0.40245(17) 0.88854(15) 0.70909(8) 0.0276(7) Uani 1 1 d . . .
H78 H 0.3824 0.9179 0.7278 0.033 Uiso 1 1 calc R . .
C79 C 0.43624(16) 0.82482(15) 0.71795(8) 0.0229(6) Uani 1 1 d . . .
H79 H 0.4391 0.8101 0.7427 0.027 Uiso 1 1 calc R . .
C80 C 0.46620(15) 0.78221(14) 0.69041(7) 0.0196(6) Uani 1 1 d . . .
H80 H 0.4901 0.7388 0.6965 0.023 Uiso 1 1 calc R . .
C81 C 0.53646(16) 0.63404(15) 0.53680(8) 0.0236(6) Uani 1 1 d . . .
C82 C 0.57609(18) 0.6359(2) 0.50188(8) 0.0386(9) Uani 1 1 d . . .
H82A H 0.5763 0.6844 0.4925 0.058 Uiso 1 1 calc R . .
H82B H 0.5501 0.6048 0.4845 0.058 Uiso 1 1 calc R . .
H82C H 0.6285 0.6197 0.5052 0.058 Uiso 1 1 calc R . .
F1 F 1.22795(9) 0.56683(8) 0.19436(4) 0.0252(4) Uani 1 1 d . . .
F2 F 1.12704(10) 0.60531(9) 0.22116(4) 0.0289(4) Uani 1 1 d . . .
F3 F 1.22628(10) 0.67105(9) 0.21833(5) 0.0309(4) Uani 1 1 d . . .
F4 F 1.26350(9) 0.63694(9) 0.06330(5) 0.0316(4) Uani 1 1 d . . .
F5 F 1.16102(10) 0.57859(8) 0.05368(5) 0.0304(4) Uani 1 1 d . . .
F6 F 1.16967(11) 0.68698(9) 0.03634(4) 0.0338(4) Uani 1 1 d . . .
F7 F 1.24891(9) 1.03470(9) 0.16024(5) 0.0338(4) Uani 1 1 d . . .
F8 F 1.21917(10) 0.94933(9) 0.19660(5) 0.0356(5) Uani 1 1 d . . .
F9 F 1.14836(10) 1.04151(9) 0.19320(5) 0.0324(4) Uani 1 1 d . . .
F10 F 1.0901(3) 1.05461(18) 0.04136(9) 0.0575(6) Uani 0.627(2) 1 d PU A 1
F11 F 1.17080(19) 0.9765(2) 0.02742(9) 0.0567(7) Uani 0.627(2) 1 d PU A 1
F12 F 1.0553(2) 0.9557(2) 0.02102(9) 0.0521(7) Uani 0.627(2) 1 d PU A 1
F10B F 1.1105(5) 0.9424(3) 0.02037(15) 0.0575(6) Uani 0.373(2) 1 d PU A 2
F11B F 1.0410(3) 1.0265(4) 0.03805(15) 0.0567(7) Uani 0.373(2) 1 d P A 2
F12B F 1.1575(4) 1.0379(4) 0.03972(14) 0.0521(7) Uani 0.373(2) 1 d P A 2
F13 F 0.80199(11) 0.69249(9) 0.26235(5) 0.0383(5) Uani 1 1 d . . .
F14 F 0.91708(11) 0.65914(11) 0.26756(6) 0.0572(7) Uani 1 1 d . . .
F15 F 0.85295(12) 0.63222(8) 0.22011(5) 0.0416(5) Uani 1 1 d . . .
F16 F 0.86225(11) 0.94546(9) 0.27468(4) 0.0349(4) Uani 1 1 d . . .
F17 F 0.94433(9) 0.99198(8) 0.23803(5) 0.0279(4) Uani 1 1 d . . .
F18 F 0.82882(9) 0.97951(8) 0.22114(5) 0.0275(4) Uani 1 1 d . . .
F19 F 0.77350(9) 0.94246(8) 0.08949(4) 0.0251(4) Uani 1 1 d . . .
F20 F 0.79589(10) 0.91514(9) 0.03367(4) 0.0310(4) Uani 1 1 d . . .
F21 F 0.69962(9) 0.87041(9) 0.06143(5) 0.0327(4) Uani 1 1 d . . .
F22 F 0.77650(11) 0.62244(10) 0.04412(6) 0.0482(6) Uani 1 1 d . . .
F23 F 0.88140(10) 0.58612(8) 0.06551(5) 0.0312(4) Uani 1 1 d . . .
F24 F 0.78782(13) 0.60021(10) 0.10141(6) 0.0526(6) Uani 1 1 d . . .
Ir2 Ir 0.454354(6) 0.634572(5) 0.613453(3) 0.01230(2) Uani 1 1 d . . .
P2 P 0.50491(4) 0.74423(3) 0.621028(18) 0.01323(13) Uani 1 1 d . . .
N2 N 0.50636(12) 0.63379(11) 0.56419(6) 0.0176(5) Uani 1 1 d . . .
C100 C 1.06876(14) 0.73816(13) 0.13523(7) 0.0140(5) Uani 1 1 d . . .
C101 C 1.09966(14) 0.70686(12) 0.16639(7) 0.0147(5) Uani 1 1 d . . .
H101 H 1.0816 0.7210 0.1897 0.018 Uiso 1 1 calc R . .
C102 C 1.15646(15) 0.65527(13) 0.16419(7) 0.0154(5) Uani 1 1 d . . .
C103 C 1.18581(15) 0.63418(13) 0.13104(7) 0.0166(5) Uani 1 1 d . . .
H103 H 1.2245 0.5993 0.1297 0.020 Uiso 1 1 calc R . .
C104 C 1.15709(15) 0.66556(13) 0.09957(7) 0.0154(5) Uani 1 1 d . . .
C105 C 1.09971(15) 0.71590(13) 0.10183(7) 0.0158(5) Uani 1 1 d . . .
H105 H 1.0807 0.7360 0.0799 0.019 Uiso 1 1 calc R . .
C106 C 1.18451(16) 0.62447(14) 0.19927(8) 0.0201(6) Uani 1 1 d . . .
C107 C 1.18740(16) 0.64235(14) 0.06351(8) 0.0209(6) Uani 1 1 d . . .
C108 C 1.05311(14) 0.87279(12) 0.12580(7) 0.0134(5) Uani 1 1 d . . .
C109 C 1.10028(14) 0.90473(13) 0.15170(7) 0.0150(5) Uani 1 1 d . . .
H109 H 1.1015 0.8859 0.1757 0.018 Uiso 1 1 calc R . .
C110 C 1.14556(14) 0.96311(13) 0.14363(7) 0.0163(5) Uani 1 1 d . . .
C111 C 1.14691(15) 0.99108(13) 0.10864(7) 0.0183(6) Uani 1 1 d . . .
H111 H 1.1777 1.0308 0.1029 0.022 Uiso 1 1 calc R . .
C112 C 1.10210(14) 0.95935(13) 0.08230(7) 0.0163(5) Uani 1 1 d . A .
C113 C 1.05610(14) 0.90191(13) 0.09074(7) 0.0150(5) Uani 1 1 d . . .
H113 H 1.0256 0.8817 0.0721 0.018 Uiso 1 1 calc R . .
C114 C 1.19048(16) 0.99687(14) 0.17323(8) 0.0225(6) Uani 1 1 d . . .
C115 C 1.1040(2) 0.98806(18) 0.04427(9) 0.0341(5) Uani 1 1 d U . .
C116 C 0.96322(14) 0.80743(13) 0.17603(7) 0.0135(5) Uani 1 1 d . . .
C117 C 0.93451(14) 0.74686(13) 0.19382(7) 0.0146(5) Uani 1 1 d . . .
H117 H 0.9438 0.7017 0.1834 0.018 Uiso 1 1 calc R . .
C118 C 0.89327(14) 0.75071(13) 0.22591(7) 0.0154(5) Uani 1 1 d . . .
C119 C 0.87723(15) 0.81548(13) 0.24230(7) 0.0162(5) Uani 1 1 d . . .
H119 H 0.8495 0.8181 0.2645 0.019 Uiso 1 1 calc R . .
C120 C 0.90317(15) 0.87596(13) 0.22506(7) 0.0154(5) Uani 1 1 d . . .
C121 C 0.94505(14) 0.87192(13) 0.19276(7) 0.0149(5) Uani 1 1 d . . .
H121 H 0.9619 0.9146 0.1817 0.018 Uiso 1 1 calc R . .
C122 C 0.86661(16) 0.68387(14) 0.24400(8) 0.0205(6) Uani 1 1 d . . .
C123 C 0.88478(16) 0.94790(14) 0.23997(7) 0.0208(6) Uani 1 1 d . . .
C124 C 0.93504(14) 0.78532(13) 0.10846(7) 0.0138(5) Uani 1 1 d . . .
C125 C 0.91276(15) 0.71697(13) 0.09884(7) 0.0156(5) Uani 1 1 d . . .
H125 H 0.9440 0.6782 0.1057 0.019 Uiso 1 1 calc R . .
C126 C 0.84640(15) 0.70373(14) 0.07962(7) 0.0183(6) Uani 1 1 d . . .
C127 C 0.79971(15) 0.75862(14) 0.06865(7) 0.0175(5) Uani 1 1 d . . .
H127 H 0.7546 0.7496 0.0553 0.021 Uiso 1 1 calc R . .
C128 C 0.82059(15) 0.82723(13) 0.07771(7) 0.0152(5) Uani 1 1 d . . .
C129 C 0.88627(14) 0.83993(13) 0.09740(7) 0.0145(5) Uani 1 1 d . . .
H129 H 0.8987 0.8873 0.1036 0.017 Uiso 1 1 calc R . .
C130 C 0.82309(17) 0.62894(14) 0.07259(8) 0.0236(6) Uani 1 1 d . . .
C131 C 0.77262(15) 0.88790(15) 0.06584(8) 0.0202(6) Uani 1 1 d . . .
B2 B 0.49743(17) 0.72093(14) 0.86828(8) 0.0134(6) Uani 1 1 d . . .
C150 C 0.44928(14) 0.79279(12) 0.87785(7) 0.0137(5) Uani 1 1 d . . .
C151 C 0.40497(14) 0.82402(13) 0.85059(7) 0.0149(5) Uani 1 1 d . . .
H151 H 0.4065 0.8045 0.8267 0.018 Uiso 1 1 calc R . .
C152 C 0.35882(14) 0.88224(13) 0.85691(7) 0.0150(5) Uani 1 1 d . . .
C153 C 0.35292(15) 0.91158(13) 0.89140(7) 0.0175(5) Uani 1 1 d . . .
H153 H 0.3217 0.9517 0.8958 0.021 Uiso 1 1 calc R . .
C154 C 0.39419(15) 0.88044(13) 0.91934(7) 0.0168(5) Uani 1 1 d . . .
C155 C 0.44194(14) 0.82290(13) 0.91251(7) 0.0150(5) Uani 1 1 d . . .
H155 H 0.4704 0.8035 0.9321 0.018 Uiso 1 1 calc R . .
C156 C 0.31750(16) 0.91524(14) 0.82562(8) 0.0200(6) Uani 1 1 d . . .
C157 C 0.38892(16) 0.91138(15) 0.95679(8) 0.0228(6) Uani 1 1 d . . .
C158 C 0.43269(14) 0.65871(12) 0.86789(7) 0.0141(5) Uani 1 1 d . . .
C159 C 0.39917(14) 0.63487(13) 0.90061(7) 0.0152(5) Uani 1 1 d . . .
H159 H 0.4165 0.6541 0.9230 0.018 Uiso 1 1 calc R . .
C160 C 0.34188(14) 0.58448(13) 0.90134(7) 0.0158(5) Uani 1 1 d . . .
C161 C 0.31516(14) 0.55470(13) 0.86915(7) 0.0164(5) Uani 1 1 d . . .
H161 H 0.2764 0.5198 0.8695 0.020 Uiso 1 1 calc R . .
C162 C 0.34671(14) 0.57737(13) 0.83670(7) 0.0149(5) Uani 1 1 d . . .
C163 C 0.40316(14) 0.62848(12) 0.83606(7) 0.0142(5) Uani 1 1 d . . .
H163 H 0.4225 0.6435 0.8132 0.017 Uiso 1 1 calc R . .
C164 C 0.31026(16) 0.55993(15) 0.93711(8) 0.0231(6) Uani 1 1 d . . .
C165 C 0.32046(16) 0.54812(14) 0.80086(8) 0.0207(6) Uani 1 1 d . . .
C166 C 0.54180(14) 0.72749(13) 0.82908(7) 0.0134(5) Uani 1 1 d . . .
C167 C 0.57026(14) 0.66681(13) 0.81116(7) 0.0149(5) Uani 1 1 d . . .
H167 H 0.5614 0.6216 0.8217 0.018 Uiso 1 1 calc R . .
C168 C 0.61058(14) 0.67069(13) 0.77886(7) 0.0146(5) Uani 1 1 d . . .
C169 C 0.62631(15) 0.73557(14) 0.76239(7) 0.0161(5) Uani 1 1 d . . .
H169 H 0.6537 0.7382 0.7401 0.019 Uiso 1 1 calc R . .
C170 C 0.60050(15) 0.79581(13) 0.77972(7) 0.0151(5) Uani 1 1 d . . .
C171 C 0.55943(14) 0.79184(13) 0.81222(7) 0.0137(5) Uani 1 1 d . . .
H171 H 0.5428 0.8345 0.8233 0.016 Uiso 1 1 calc R . .
C172 C 0.63708(16) 0.60404(14) 0.76053(8) 0.0220(6) Uani 1 1 d . . .
C173 C 0.61810(16) 0.86788(14) 0.76444(7) 0.0194(6) Uani 1 1 d . . .
C174 C 0.56518(15) 0.70199(13) 0.89739(7) 0.0149(5) Uani 1 1 d . . .
C175 C 0.58259(15) 0.63208(13) 0.90663(7) 0.0178(6) Uani 1 1 d . . .
H175 H 0.5499 0.5954 0.8985 0.021 Uiso 1 1 calc R . .
C176 C 0.64594(16) 0.61424(15) 0.92727(8) 0.0222(6) Uani 1 1 d . . .
C177 C 0.69464(16) 0.66566(16) 0.93975(7) 0.0236(6) Uani 1 1 d . . .
H177 H 0.7377 0.6536 0.9540 0.028 Uiso 1 1 calc R . .
C178 C 0.67927(15) 0.73547(15) 0.93096(7) 0.0210(6) Uani 1 1 d . . .
C179 C 0.61618(15) 0.75338(14) 0.91031(7) 0.0171(5) Uani 1 1 d . . .
H179 H 0.6072 0.8018 0.9047 0.020 Uiso 1 1 calc R . .
C180 C 0.66150(19) 0.53760(17) 0.93470(9) 0.0336(8) Uani 1 1 d . . .
C181 C 0.73353(17) 0.79031(17) 0.94440(9) 0.0307(7) Uani 1 1 d . . .
F25 F 0.29180(10) 0.86728(9) 0.80178(5) 0.0335(4) Uani 1 1 d . . .
F26 F 0.25753(9) 0.95382(9) 0.83632(5) 0.0308(4) Uani 1 1 d . . .
F27 F 0.36223(10) 0.95893(9) 0.80638(5) 0.0337(4) Uani 1 1 d . . .
F28 F 0.32284(11) 0.94423(12) 0.96307(5) 0.0531(6) Uani 1 1 d . . .
F29 F 0.44256(11) 0.96023(9) 0.96308(5) 0.0396(5) Uani 1 1 d . . .
F30 F 0.39659(11) 0.86307(9) 0.98307(5) 0.0347(4) Uani 1 1 d . . .
F31 F 0.27392(9) 0.49264(8) 0.80434(4) 0.0263(4) Uani 1 1 d . . .
F32 F 0.37899(10) 0.52687(9) 0.78012(5) 0.0309(4) Uani 1 1 d . . .
F33 F 0.28318(10) 0.59704(8) 0.78111(5) 0.0323(4) Uani 1 1 d . . .
F34 F 0.31222(13) 0.60978(11) 0.96278(5) 0.0496(6) Uani 1 1 d . . .
F35 F 0.34627(13) 0.50361(12) 0.94987(6) 0.0656(7) Uani 1 1 d . . .
F36 F 0.23735(10) 0.54085(10) 0.93503(5) 0.0350(4) Uani 1 1 d . . .
F37 F 0.58612(12) 0.57780(12) 0.73837(7) 0.0764(9) Uani 1 1 d . . .
F38 F 0.70036(11) 0.61327(9) 0.74110(5) 0.0436(5) Uani 1 1 d . . .
F39 F 0.65458(13) 0.55340(9) 0.78445(5) 0.0452(5) Uani 1 1 d . . .
F40 F 0.64230(11) 0.86536(8) 0.72999(4) 0.0335(4) Uani 1 1 d . . .
F41 F 0.55771(9) 0.91093(8) 0.76552(5) 0.0277(4) Uani 1 1 d . . .
F42 F 0.67231(9) 0.90067(8) 0.78378(5) 0.0275(4) Uani 1 1 d . . .
F43 F 0.71878(12) 0.85424(10) 0.93283(8) 0.0713(8) Uani 1 1 d . . .
F44 F 0.73339(11) 0.79383(12) 0.98159(6) 0.0575(7) Uani 1 1 d . . .
F45 F 0.80561(9) 0.77663(10) 0.93595(5) 0.0338(4) Uani 1 1 d . . .
F46 F 0.71438(15) 0.52778(11) 0.95930(7) 0.0752(8) Uani 1 1 d . . .
F47 F 0.60128(14) 0.50319(12) 0.94673(9) 0.0896(10) Uani 1 1 d . . .
F48 F 0.68354(16) 0.50363(10) 0.90509(6) 0.0670(7) Uani 1 1 d . . .

loop_
_atom_site_aniso_label
_atom_site_aniso_U_11
_atom_site_aniso_U_22
_atom_site_aniso_U_33
_atom_site_aniso_U_23
_atom_site_aniso_U_13
_atom_site_aniso_U_12
Ir1 0.01076(5) 0.01228(4) 0.01496(5) 0.00015(4) -0.00034(4) -0.00020(4)
P1 0.0122(3) 0.0126(3) 0.0149(3) 0.0002(2) -0.0002(3) -0.0005(2)
N1 0.0164(12) 0.0166(11) 0.0183(12) 0.0026(9) 0.0008(9) 0.0023(9)
C1 0.0115(13) 0.0225(14) 0.0273(16) -0.0063(11) -0.0058(11) 0.0030(10)
C2 0.0168(14) 0.0189(13) 0.0241(15) -0.0001(11) 0.0018(11) 0.0070(11)
C3 0.0113(13) 0.0169(12) 0.0236(14) -0.0027(11) 0.0025(11) 0.0004(10)
C4 0.0128(13) 0.0207(13) 0.0179(13) -0.0009(11) 0.0025(10) 0.0016(10)
C5 0.0096(13) 0.0177(13) 0.0306(16) -0.0012(11) 0.0037(11) -0.0001(10)
C6 0.0233(17) 0.0380(18) 0.048(2) -0.0183(16) -0.0193(15) 0.0093(14)
C7 0.038(2) 0.0334(17) 0.0271(17) 0.0120(14) 0.0020(14) 0.0164(14)
C8 0.0231(16) 0.0127(13) 0.052(2) -0.0088(13) 0.0045(14) -0.0020(11)
C9 0.0246(17) 0.0420(18) 0.0186(15) -0.0025(13) 0.0006(12) 0.0054(14)
C10 0.0148(15) 0.0241(15) 0.050(2) 0.0050(14) 0.0065(14) -0.0022(12)
C11 0.0107(13) 0.0185(12) 0.0158(13) 0.0007(10) 0.0011(10) 0.0023(10)
C12 0.0118(13) 0.0234(14) 0.0144(13) 0.0000(10) -0.0002(10) -0.0006(10)
C13 0.0160(14) 0.0237(14) 0.0218(15) -0.0010(11) -0.0016(11) -0.0042(11)
C14 0.0148(14) 0.0349(16) 0.0202(15) -0.0009(12) -0.0028(11) -0.0004(12)
C15 0.0149(14) 0.0312(15) 0.0211(15) 0.0008(12) -0.0014(11) 0.0066(12)
C16 0.0177(14) 0.0198(13) 0.0165(13) 0.0001(10) 0.0007(11) 0.0054(11)
C17 0.0113(13) 0.0149(12) 0.0251(15) -0.0011(11) -0.0022(11) -0.0026(10)
C18 0.0270(17) 0.0187(14) 0.0328(17) 0.0000(12) -0.0057(13) 0.0075(12)
C19 0.0197(14) 0.0138(12) 0.0167(13) 0.0004(10) -0.0009(11) 0.0017(10)
C20 0.0217(15) 0.0218(14) 0.0242(15) -0.0013(11) 0.0006(12) -0.0008(11)
C21 0.0306(18) 0.0320(16) 0.0242(16) -0.0037(13) 0.0065(13) 0.0007(13)
C22 0.043(2) 0.0271(15) 0.0190(15) -0.0044(12) -0.0002(14) -0.0011(14)
C23 0.0314(18) 0.0238(15) 0.0230(15) -0.0034(12) -0.0062(13) -0.0030(12)
C24 0.0212(15) 0.0195(13) 0.0210(14) -0.0009(11) -0.0016(11) -0.0007(11)
C25 0.0141(14) 0.0174(12) 0.0197(14) 0.0039(10) 0.0003(11) 0.0003(10)
C26 0.0197(15) 0.0245(14) 0.0196(14) 0.0019(11) -0.0006(11) -0.0022(11)
C27 0.0210(16) 0.0354(17) 0.0195(15) 0.0056(12) -0.0012(12) -0.0008(13)
C28 0.0254(17) 0.0322(16) 0.0253(16) 0.0136(13) 0.0022(13) -0.0023(13)
C29 0.0271(17) 0.0200(14) 0.0368(18) 0.0064(13) 0.0022(14) -0.0062(12)
C30 0.0217(15) 0.0182(13) 0.0228(14) 0.0030(11) -0.0014(11) -0.0020(11)
C31 0.0171(14) 0.0220(14) 0.0213(15) 0.0035(11) -0.0004(11) 0.0027(11)
C32 0.039(2) 0.044(2) 0.0226(17) 0.0059(14) 0.0073(14) 0.0030(15)
B1 0.0132(14) 0.0137(13) 0.0145(14) -0.0002(11) 0.0005(11) -0.0005(11)
C51 0.0144(13) 0.0125(12) 0.0227(14) 0.0034(10) 0.0011(11) -0.0011(9)
C52 0.0133(13) 0.0138(12) 0.0231(14) -0.0010(11) 0.0017(10) -0.0055(10)
C53 0.0114(13) 0.0161(12) 0.0257(15) 0.0035(11) -0.0050(11) -0.0030(10)
C54 0.0079(12) 0.0174(12) 0.0254(15) 0.0002(11) 0.0039(10) 0.0001(10)
C55 0.0124(13) 0.0209(13) 0.0189(14) 0.0030(11) 0.0019(10) -0.0008(10)
C56 0.0201(16) 0.0211(14) 0.0386(18) 0.0086(13) 0.0026(13) 0.0042(11)
C57 0.0288(17) 0.0270(15) 0.0255(16) -0.0074(12) 0.0031(13) -0.0101(13)
C58 0.0225(16) 0.0288(16) 0.0371(18) 0.0116(14) -0.0136(14) -0.0029(13)
C59 0.0141(14) 0.0216(14) 0.0456(19) -0.0089(13) 0.0056(13) 0.0009(11)
C60 0.0226(16) 0.0424(18) 0.0194(15) 0.0032(13) 0.0007(12) -0.0045(13)
C61 0.0138(13) 0.0180(12) 0.0140(13) -0.0006(10) -0.0008(10) -0.0007(10)
C62 0.0146(13) 0.0143(12) 0.0157(13) 0.0004(10) 0.0012(10) 0.0002(10)
C63 0.0136(14) 0.0220(13) 0.0177(14) 0.0015(11) -0.0004(10) 0.0017(10)
C64 0.0119(14) 0.0306(15) 0.0200(14) 0.0028(11) -0.0023(11) 0.0015(11)
C65 0.0147(14) 0.0256(14) 0.0193(14) -0.0001(11) -0.0009(11) -0.0049(11)
C66 0.0160(14) 0.0181(13) 0.0157(13) -0.0010(10) -0.0002(10) -0.0015(10)
C67 0.0242(16) 0.0208(14) 0.0229(15) -0.0044(11) -0.0071(12) -0.0060(11)
C68 0.0111(13) 0.0162(12) 0.0226(14) -0.0001(10) -0.0020(10) 0.0020(10)
C69 0.0191(14) 0.0141(12) 0.0165(13) -0.0009(10) -0.0024(11) -0.0010(10)
C70 0.0186(15) 0.0241(14) 0.0246(15) 0.0058(12) -0.0034(12) 0.0005(11)
C71 0.0302(19) 0.0410(19) 0.0278(17) 0.0112(14) -0.0085(14) 0.0006(14)
C72 0.040(2) 0.046(2) 0.0223(16) 0.0119(14) -0.0054(14) -0.0072(16)
C73 0.0275(18) 0.0451(19) 0.0225(16) 0.0060(14) 0.0046(13) -0.0117(14)
C74 0.0177(15) 0.0283(15) 0.0193(14) 0.0010(11) 0.0001(11) -0.0014(11)
C75 0.0116(13) 0.0142(12) 0.0206(14) -0.0032(10) 0.0033(10) -0.0008(10)
C76 0.0206(15) 0.0172(13) 0.0254(15) 0.0009(11) 0.0019(11) 0.0006(11)
C77 0.0250(16) 0.0194(14) 0.0356(18) -0.0031(12) 0.0011(13) 0.0044(12)
C78 0.0250(17) 0.0266(15) 0.0314(17) -0.0142(13) 0.0033(13) 0.0019(12)
C79 0.0202(15) 0.0295(15) 0.0189(14) -0.0053(12) -0.0012(11) -0.0012(12)
C80 0.0158(14) 0.0192(13) 0.0236(15) -0.0018(11) -0.0020(11) 0.0000(10)
C81 0.0178(15) 0.0294(15) 0.0236(16) -0.0067(12) -0.0004(12) -0.0099(12)
C82 0.0220(17) 0.072(3) 0.0214(16) -0.0074(16) 0.0032(13) -0.0123(16)
F1 0.0228(9) 0.0209(8) 0.0320(9) 0.0062(7) -0.0033(7) 0.0075(7)
F2 0.0282(10) 0.0331(9) 0.0255(9) 0.0141(8) 0.0056(7) 0.0055(8)
F3 0.0387(11) 0.0265(9) 0.0276(9) 0.0023(7) -0.0160(8) -0.0025(8)
F4 0.0174(9) 0.0468(11) 0.0305(10) -0.0094(8) 0.0063(7) 0.0042(8)
F5 0.0360(11) 0.0255(9) 0.0296(10) -0.0127(7) -0.0009(8) -0.0009(8)
F6 0.0480(12) 0.0354(10) 0.0179(9) 0.0036(7) 0.0068(8) 0.0153(9)
F7 0.0203(9) 0.0367(10) 0.0445(11) -0.0126(8) -0.0003(8) -0.0142(8)
F8 0.0359(11) 0.0294(9) 0.0416(11) -0.0045(8) -0.0236(9) 0.0018(8)
F9 0.0284(10) 0.0341(10) 0.0347(10) -0.0194(8) -0.0016(8) 0.0044(8)
F10 0.1042(17) 0.0369(12) 0.0312(12) 0.0116(10) 0.0061(14) 0.0116(14)
F11 0.0352(12) 0.1042(19) 0.0308(13) 0.0307(14) 0.0058(11) 0.0148(13)
F12 0.0553(14) 0.0733(16) 0.0277(12) 0.0254(12) -0.0067(12) -0.0317(14)
F10B 0.1042(17) 0.0369(12) 0.0312(12) 0.0116(10) 0.0061(14) 0.0116(14)
F11B 0.0352(12) 0.1042(19) 0.0308(13) 0.0307(14) 0.0058(11) 0.0148(13)
F12B 0.0553(14) 0.0733(16) 0.0277(12) 0.0254(12) -0.0067(12) -0.0317(14)
F13 0.0389(12) 0.0285(9) 0.0475(12) -0.0019(8) 0.0254(9) -0.0101(8)
F14 0.0381(12) 0.0608(14) 0.0727(16) 0.0524(12) -0.0236(11) -0.0174(10)
F15 0.0743(15) 0.0184(9) 0.0319(11) -0.0033(8) 0.0184(10) -0.0121(9)
F16 0.0615(13) 0.0239(9) 0.0194(9) -0.0027(7) 0.0147(9) 0.0097(9)
F17 0.0256(10) 0.0185(8) 0.0397(10) -0.0095(7) -0.0002(8) 0.0010(7)
F18 0.0230(9) 0.0219(8) 0.0375(10) 0.0009(7) -0.0024(8) 0.0105(7)
F19 0.0263(9) 0.0216(8) 0.0272(9) -0.0031(7) -0.0032(7) 0.0082(7)
F20 0.0356(11) 0.0353(10) 0.0222(9) 0.0112(7) 0.0026(8) 0.0105(8)
F21 0.0131(9) 0.0371(10) 0.0479(12) 0.0028(8) -0.0089(8) 0.0022(7)
F22 0.0416(12) 0.0335(11) 0.0694(15) -0.0161(10) -0.0294(11) -0.0056(9)
F23 0.0317(10) 0.0195(8) 0.0424(11) -0.0100(8) 0.0030(8) -0.0038(7)
F24 0.0768(16) 0.0291(10) 0.0519(13) -0.0132(9) 0.0422(12) -0.0281(10)
Ir2 0.01054(5) 0.01192(4) 0.01444(5) -0.00006(4) -0.00027(4) 0.00036(4)
P2 0.0115(3) 0.0132(3) 0.0149(3) 0.0008(2) -0.0011(3) 0.0002(2)
N2 0.0136(12) 0.0196(11) 0.0196(12) -0.0017(9) -0.0005(9) -0.0024(9)
C100 0.0124(13) 0.0116(12) 0.0179(13) -0.0006(10) -0.0001(10) -0.0024(9)
C101 0.0137(13) 0.0145(12) 0.0160(13) 0.0005(10) 0.0000(10) -0.0016(10)
C102 0.0148(13) 0.0121(11) 0.0193(14) 0.0024(10) -0.0021(10) -0.0024(9)
C103 0.0146(13) 0.0125(12) 0.0227(14) 0.0003(10) 0.0005(10) -0.0001(10)
C104 0.0141(13) 0.0144(12) 0.0178(13) -0.0020(10) 0.0006(10) -0.0005(10)
C105 0.0149(13) 0.0147(12) 0.0179(13) 0.0009(10) 0.0000(10) 0.0008(10)
C106 0.0185(15) 0.0177(13) 0.0242(15) 0.0031(11) 0.0002(11) 0.0006(11)
C107 0.0190(15) 0.0204(13) 0.0232(15) -0.0025(11) 0.0003(11) 0.0033(11)
C108 0.0097(12) 0.0134(12) 0.0172(13) -0.0022(10) 0.0006(10) 0.0032(9)
C109 0.0145(13) 0.0157(12) 0.0147(13) -0.0006(10) -0.0009(10) 0.0037(10)
C110 0.0118(13) 0.0152(12) 0.0219(14) -0.0062(10) -0.0016(10) 0.0013(10)
C111 0.0134(13) 0.0135(12) 0.0281(15) 0.0003(11) 0.0036(11) -0.0013(10)
C112 0.0124(13) 0.0183(13) 0.0183(13) 0.0032(10) 0.0024(10) 0.0021(10)
C113 0.0121(13) 0.0140(12) 0.0190(13) -0.0012(10) 0.0003(10) 0.0015(9)
C114 0.0178(15) 0.0204(14) 0.0294(16) -0.0085(12) -0.0028(12) -0.0008(11)
C115 0.0401(13) 0.0375(11) 0.0249(10) 0.0138(9) 0.0020(9) 0.0017(11)
C116 0.0095(12) 0.0154(12) 0.0157(13) 0.0007(9) -0.0026(10) 0.0034(9)
C117 0.0128(13) 0.0129(12) 0.0182(13) -0.0008(10) -0.0020(10) 0.0001(9)
C118 0.0110(13) 0.0177(13) 0.0174(13) 0.0015(10) -0.0028(10) -0.0004(10)
C119 0.0130(13) 0.0212(13) 0.0143(13) -0.0006(10) 0.0020(10) 0.0024(10)
C120 0.0129(13) 0.0174(12) 0.0161(13) -0.0013(10) -0.0013(10) 0.0037(10)
C121 0.0140(13) 0.0149(12) 0.0157(13) 0.0015(10) -0.0008(10) 0.0007(10)
C122 0.0189(15) 0.0199(14) 0.0229(15) 0.0025(11) 0.0032(11) -0.0004(11)
C123 0.0242(15) 0.0194(13) 0.0187(14) 0.0001(11) 0.0024(11) 0.0053(11)
C124 0.0129(13) 0.0141(11) 0.0144(13) -0.0003(9) 0.0007(10) -0.0013(9)
C125 0.0153(13) 0.0147(12) 0.0169(13) 0.0006(10) 0.0001(10) 0.0015(10)
C126 0.0179(14) 0.0192(13) 0.0179(14) -0.0032(10) 0.0043(11) -0.0046(10)
C127 0.0126(13) 0.0261(14) 0.0139(13) -0.0024(11) 0.0012(10) -0.0019(11)
C128 0.0131(13) 0.0168(12) 0.0158(13) 0.0023(10) 0.0019(10) -0.0008(10)
C129 0.0130(13) 0.0143(12) 0.0162(13) -0.0008(10) 0.0022(10) -0.0024(10)
C130 0.0232(16) 0.0209(14) 0.0268(16) -0.0045(12) 0.0007(12) -0.0047(12)
C131 0.0121(14) 0.0276(14) 0.0211(14) 0.0015(11) -0.0027(11) -0.0002(11)
B2 0.0136(14) 0.0111(13) 0.0155(14) -0.0012(10) -0.0016(11) 0.0023(10)
C150 0.0106(12) 0.0127(12) 0.0179(13) 0.0004(10) 0.0007(10) -0.0039(9)
C151 0.0114(13) 0.0157(12) 0.0176(13) -0.0005(10) 0.0002(10) 0.0005(10)
C152 0.0107(13) 0.0150(12) 0.0194(13) 0.0024(10) -0.0005(10) -0.0010(9)
C153 0.0123(13) 0.0152(12) 0.0249(15) -0.0013(11) 0.0006(11) 0.0001(10)
C154 0.0125(13) 0.0175(13) 0.0206(14) -0.0040(10) 0.0009(10) 0.0005(10)
C155 0.0103(13) 0.0172(12) 0.0176(13) -0.0002(10) -0.0024(10) 0.0005(10)
C156 0.0175(14) 0.0171(13) 0.0253(15) 0.0051(11) -0.0028(11) 0.0005(10)
C157 0.0166(15) 0.0280(15) 0.0238(15) -0.0090(12) -0.0038(11) 0.0082(11)
C158 0.0134(13) 0.0109(11) 0.0181(13) 0.0001(10) 0.0008(10) 0.0006(9)
C159 0.0151(13) 0.0154(12) 0.0151(13) -0.0005(10) -0.0005(10) 0.0009(10)
C160 0.0136(13) 0.0143(12) 0.0195(13) 0.0017(10) 0.0002(10) -0.0006(10)
C161 0.0142(13) 0.0124(11) 0.0225(14) 0.0001(10) -0.0005(10) -0.0010(10)
C162 0.0116(13) 0.0130(12) 0.0202(13) -0.0026(10) -0.0028(10) 0.0020(9)
C163 0.0131(13) 0.0134(12) 0.0162(13) 0.0001(10) 0.0000(10) 0.0027(9)
C164 0.0207(15) 0.0259(14) 0.0228(15) 0.0046(12) -0.0002(12) -0.0046(12)
C165 0.0206(15) 0.0187(13) 0.0229(15) -0.0038(11) -0.0023(11) 0.0001(11)
C166 0.0107(12) 0.0147(12) 0.0149(12) -0.0005(9) -0.0031(10) 0.0004(9)
C167 0.0120(13) 0.0139(12) 0.0187(13) 0.0005(10) -0.0015(10) -0.0001(9)
C168 0.0121(13) 0.0156(12) 0.0161(13) -0.0036(10) -0.0007(10) 0.0004(10)
C169 0.0126(13) 0.0215(13) 0.0144(13) -0.0029(10) 0.0008(10) -0.0011(10)
C170 0.0146(13) 0.0151(12) 0.0157(13) 0.0005(10) -0.0026(10) -0.0042(10)
C171 0.0121(13) 0.0126(12) 0.0164(13) -0.0023(10) -0.0012(10) -0.0003(9)
C172 0.0226(16) 0.0210(14) 0.0222(15) -0.0026(11) 0.0044(12) 0.0014(11)
C173 0.0220(15) 0.0176(13) 0.0186(14) -0.0018(11) 0.0022(11) -0.0054(11)
C174 0.0132(13) 0.0188(13) 0.0128(12) -0.0027(10) 0.0028(10) 0.0029(10)
C175 0.0174(14) 0.0180(13) 0.0181(13) 0.0000(10) 0.0033(11) 0.0027(10)
C176 0.0209(15) 0.0253(14) 0.0203(14) 0.0025(11) 0.0016(11) 0.0100(12)
C177 0.0174(15) 0.0361(16) 0.0174(14) -0.0032(12) -0.0026(11) 0.0113(12)
C178 0.0128(14) 0.0294(15) 0.0207(14) -0.0085(12) -0.0010(11) 0.0038(11)
C179 0.0137(13) 0.0188(13) 0.0187(14) -0.0041(10) 0.0000(10) 0.0036(10)
C180 0.0323(19) 0.0297(17) 0.039(2) 0.0035(14) -0.0051(15) 0.0140(14)
C181 0.0171(16) 0.0386(18) 0.0363(19) -0.0150(14) -0.0076(13) 0.0060(13)
F25 0.0355(11) 0.0301(10) 0.0349(10) -0.0011(8) -0.0201(8) 0.0028(8)
F26 0.0224(9) 0.0340(10) 0.0359(10) 0.0070(8) -0.0026(8) 0.0145(7)
F27 0.0286(10) 0.0383(10) 0.0342(10) 0.0204(8) -0.0012(8) -0.0057(8)
F28 0.0337(12) 0.0896(17) 0.0360(11) -0.0329(11) -0.0083(9) 0.0376(11)
F29 0.0484(13) 0.0328(10) 0.0375(11) -0.0143(8) -0.0083(9) -0.0102(9)
F30 0.0460(12) 0.0394(11) 0.0187(9) -0.0033(8) 0.0047(8) 0.0025(9)
F31 0.0258(9) 0.0232(8) 0.0299(9) -0.0057(7) -0.0057(7) -0.0075(7)
F32 0.0279(10) 0.0379(10) 0.0268(9) -0.0166(8) 0.0054(8) -0.0037(8)
F33 0.0439(11) 0.0261(9) 0.0268(9) 0.0010(7) -0.0179(8) 0.0013(8)
F34 0.0718(16) 0.0574(13) 0.0197(10) -0.0099(9) 0.0101(10) -0.0414(12)
F35 0.0517(14) 0.0795(16) 0.0657(15) 0.0566(13) 0.0252(12) 0.0308(12)
F36 0.0260(10) 0.0490(12) 0.0300(10) -0.0039(8) 0.0082(8) -0.0163(8)
F37 0.0441(14) 0.0753(16) 0.110(2) -0.0754(15) -0.0358(14) 0.0228(12)
F38 0.0493(13) 0.0279(10) 0.0535(13) 0.0037(9) 0.0324(10) 0.0115(9)
F39 0.0808(16) 0.0167(9) 0.0380(11) 0.0050(8) 0.0230(11) 0.0146(9)
F40 0.0578(13) 0.0232(9) 0.0197(9) 0.0020(7) 0.0130(8) -0.0087(8)
F41 0.0255(10) 0.0191(8) 0.0385(10) 0.0084(7) -0.0014(8) 0.0020(7)
F42 0.0251(10) 0.0233(9) 0.0340(10) -0.0024(7) -0.0029(8) -0.0116(7)
F43 0.0427(14) 0.0253(11) 0.146(2) -0.0124(13) -0.0536(15) -0.0016(9)
F44 0.0278(11) 0.1021(18) 0.0427(13) -0.0437(12) -0.0005(9) -0.0098(11)
F45 0.0139(9) 0.0512(11) 0.0363(11) -0.0139(9) 0.0011(8) -0.0010(8)
F46 0.100(2) 0.0440(13) 0.0815(18) 0.0007(12) -0.0564(16) 0.0318(13)
F47 0.0575(17) 0.0476(14) 0.164(3) 0.0628(17) 0.0301(17) 0.0176(12)
F48 0.120(2) 0.0310(11) 0.0497(14) -0.0021(10) 0.0010(14) 0.0331(13)

loop_
_atom_type_symbol
_atom_type_description
_atom_type_scat_dispersion_real
_atom_type_scat_dispersion_imag
_atom_type_scat_source
C C 0.0033 0.0016 'International Tables Vol C Tables 4.2.6.8 and 6.1.1.4'
H H 0.0000 0.0000 'International Tables Vol C Tables 4.2.6.8 and 6.1.1.4'
B B 0.0013 0.0007 'International Tables Vol C Tables 4.2.6.8 and 6.1.1.4'
N N 0.0061 0.0033 'International Tables Vol C Tables 4.2.6.8 and 6.1.1.4'
F F 0.0171 0.0103 'International Tables Vol C Tables 4.2.6.8 and 6.1.1.4'
P P 0.1023 0.0942 'International Tables Vol C Tables 4.2.6.8 and 6.1.1.4'
Ir Ir -1.4442 7.9887 'International Tables Vol C Tables 4.2.6.8 and 6.1.1.4'

loop_
_geom_angle_atom_site_label_1
_geom_angle_atom_site_label_2
_geom_angle_atom_site_label_3
_geom_angle
N1 Ir1 C17 86.13(10)
N1 Ir1 C4 155.08(9)
C17 Ir1 C4 99.32(10)
N1 Ir1 C3 117.35(9)
C17 Ir1 C3 93.95(10)
C4 Ir1 C3 38.43(9)
N1 Ir1 C2 93.00(9)
C17 Ir1 C2 121.85(10)
C4 Ir1 C2 63.39(10)
C3 Ir1 C2 37.09(9)
N1 Ir1 C5 138.53(10)
C17 Ir1 C5 134.79(10)
C4 Ir1 C5 38.30(9)
C3 Ir1 C5 63.02(9)
C2 Ir1 C5 62.32(10)
N1 Ir1 C1 103.43(10)
C17 Ir1 C1 156.59(10)
C4 Ir1 C1 63.34(10)
C3 Ir1 C1 62.65(9)
C2 Ir1 C1 37.65(10)
C5 Ir1 C1 36.80(10)
N1 Ir1 P1 87.26(6)
C17 Ir1 P1 82.04(7)
C4 Ir1 P1 117.50(7)
C3 Ir1 P1 154.86(7)
C2 Ir1 P1 156.09(7)
C5 Ir1 P1 102.65(7)
C1 Ir1 P1 119.25(7)
C11 P1 C25 105.47(12)
C11 P1 C19 108.23(12)
C25 P1 C19 107.83(12)
C11 P1 Ir1 106.63(8)
C25 P1 Ir1 118.58(9)
C19 P1 Ir1 109.65(8)
C31 N1 Ir1 176.4(2)
C5 C1 C2 107.5(2)
C5 C1 C6 126.5(3)
C2 C1 C6 125.8(3)
C5 C1 Ir1 70.81(15)
C2 C1 Ir1 70.29(15)
C6 C1 Ir1 128.8(2)
C3 C2 C1 108.7(2)
C3 C2 C7 126.4(3)
C1 C2 C7 124.9(3)
C3 C2 Ir1 70.99(15)
C1 C2 Ir1 72.06(14)
C7 C2 Ir1 123.80(19)
C2 C3 C4 108.0(2)
C2 C3 C8 126.2(3)
C4 C3 C8 125.9(3)
C2 C3 Ir1 71.92(15)
C4 C3 Ir1 69.05(14)
C8 C3 Ir1 125.50(19)
C3 C4 C5 107.1(2)
C3 C4 C9 125.3(2)
C5 C4 C9 126.5(3)
C3 C4 Ir1 72.52(15)
C5 C4 Ir1 73.15(15)
C9 C4 Ir1 129.09(19)
C1 C5 C4 108.6(2)
C1 C5 C10 124.8(3)
C4 C5 C10 126.3(3)
C1 C5 Ir1 72.39(16)
C4 C5 Ir1 68.54(14)
C10 C5 Ir1 130.30(19)
C1 C6 H6A 109.5
C1 C6 H6B 109.5
H6A C6 H6B 109.5
C1 C6 H6C 109.5
H6A C6 H6C 109.5
H6B C6 H6C 109.5
C2 C7 H7A 109.5
C2 C7 H7B 109.5
H7A C7 H7B 109.5
C2 C7 H7C 109.5
H7A C7 H7C 109.5
H7B C7 H7C 109.5
C3 C8 H8A 109.5
C3 C8 H8B 109.5
H8A C8 H8B 109.5
C3 C8 H8C 109.5
H8A C8 H8C 109.5
H8B C8 H8C 109.5
C4 C9 H9A 109.5
C4 C9 H9B 109.5
H9A C9 H9B 109.5
C4 C9 H9C 109.5
H9A C9 H9C 109.5
H9B C9 H9C 109.5
C5 C10 H10A 109.5
C5 C10 H10B 109.5
H10A C10 H10B 109.5
C5 C10 H10C 109.5
H10A C10 H10C 109.5
H10B C10 H10C 109.5
C12 C11 C16 122.6(2)
C12 C11 P1 112.01(18)
C16 C11 P1 125.4(2)
C11 C12 C13 118.3(2)
C11 C12 C17 121.4(2)
C13 C12 C17 120.3(2)
C14 C13 C12 120.2(3)
C14 C13 H13 119.9
C12 C13 H13 119.9
C15 C14 C13 120.7(3)
C15 C14 H14 119.6
C13 C14 H14 119.6
C14 C15 C16 121.4(3)
C14 C15 H15 119.3
C16 C15 H15 119.3
C15 C16 C11 116.8(2)
C15 C16 C18 119.7(2)
C11 C16 C18 123.5(2)
C12 C17 Ir1 117.44(17)
C12 C17 H17A 107.9
Ir1 C17 H17A 107.9
C12 C17 H17B 107.9
Ir1 C17 H17B 107.9
H17A C17 H17B 107.2
C16 C18 H18A 109.5
C16 C18 H18B 109.5
H18A C18 H18B 109.5
C16 C18 H18C 109.5
H18A C18 H18C 109.5
H18B C18 H18C 109.5
C24 C19 C20 118.8(2)
C24 C19 P1 118.7(2)
C20 C19 P1 121.7(2)
C21 C20 C19 120.6(3)
C21 C20 H20 119.7
C19 C20 H20 119.7
C20 C21 C22 119.8(3)
C20 C21 H21 120.1
C22 C21 H21 120.1
C21 C22 C23 119.9(3)
C21 C22 H22 120.1
C23 C22 H22 120.1
C24 C23 C22 120.3(3)
C24 C23 H23 119.9
C22 C23 H23 119.9
C23 C24 C19 120.6(3)
C23 C24 H24 119.7
C19 C24 H24 119.7
C30 C25 C26 119.2(2)
C30 C25 P1 124.7(2)
C26 C25 P1 116.1(2)
C27 C26 C25 120.3(3)
C27 C26 H26 119.8
C25 C26 H26 119.8
C28 C27 C26 120.2(3)
C28 C27 H27 119.9
C26 C27 H27 119.9
C27 C28 C29 119.6(3)
C27 C28 H28 120.2
C29 C28 H28 120.2
C28 C29 C30 120.5(3)
C28 C29 H29 119.8
C30 C29 H29 119.8
C25 C30 C29 120.1(3)
C25 C30 H30 119.9
C29 C30 H30 119.9
N1 C31 C32 179.6(3)
C31 C32 H32A 109.5
C31 C32 H32B 109.5
H32A C32 H32B 109.5
C31 C32 H32C 109.5
H32A C32 H32C 109.5
H32B C32 H32C 109.5
C124 B1 C116 103.3(2)
C124 B1 C100 111.5(2)
C116 B1 C100 112.5(2)
C124 B1 C108 113.2(2)
C116 B1 C108 112.6(2)
C100 B1 C108 103.9(2)
C52 C51 C55 107.8(2)
C52 C51 C56 126.4(2)
C55 C51 C56 125.6(2)
C52 C51 Ir2 72.55(14)
C55 C51 Ir2 69.36(14)
C56 C51 Ir2 126.54(19)
C51 C52 C53 109.0(2)
C51 C52 C57 125.9(2)
C53 C52 C57 125.0(2)
C51 C52 Ir2 70.38(14)
C53 C52 Ir2 72.34(14)
C57 C52 Ir2 124.41(18)
C54 C53 C52 107.5(2)
C54 C53 C58 126.2(2)
C52 C53 C58 125.9(3)
C54 C53 Ir2 70.74(14)
C52 C53 Ir2 70.40(14)
C58 C53 Ir2 129.67(19)
C53 C54 C55 108.6(2)
C53 C54 C59 124.7(2)
C55 C54 C59 126.3(3)
C53 C54 Ir2 72.52(15)
C55 C54 Ir2 68.40(14)
C59 C54 Ir2 130.49(18)
C54 C55 C51 107.0(2)
C54 C55 C60 126.7(2)
C51 C55 C60 125.2(2)
C54 C55 Ir2 73.42(15)
C51 C55 Ir2 72.07(15)
C60 C55 Ir2 128.82(19)
C51 C56 H56A 109.5
C51 C56 H56B 109.5
H56A C56 H56B 109.5
C51 C56 H56C 109.5
H56A C56 H56C 109.5
H56B C56 H56C 109.5
C52 C57 H57A 109.5
C52 C57 H57B 109.5
H57A C57 H57B 109.5
C52 C57 H57C 109.5
H57A C57 H57C 109.5
H57B C57 H57C 109.5
C53 C58 H58A 109.5
C53 C58 H58B 109.5
H58A C58 H58B 109.5
C53 C58 H58C 109.5
H58A C58 H58C 109.5
H58B C58 H58C 109.5
C54 C59 H59A 109.5
C54 C59 H59B 109.5
H59A C59 H59B 109.5
C54 C59 H59C 109.5
H59A C59 H59C 109.5
H59B C59 H59C 109.5
C55 C60 H60A 109.5
C55 C60 H60B 109.5
H60A C60 H60B 109.5
C55 C60 H60C 109.5
H60A C60 H60C 109.5
H60B C60 H60C 109.5
C62 C61 C66 121.8(2)
C62 C61 P2 112.10(19)
C66 C61 P2 126.0(2)
C61 C62 C63 118.5(2)
C61 C62 C68 121.4(2)
C63 C62 C68 120.0(2)
C64 C63 C62 119.9(2)
C64 C63 H63 120.0
C62 C63 H63 120.0
C63 C64 C65 120.8(3)
C63 C64 H64 119.6
C65 C64 H64 119.6
C66 C65 C64 121.1(2)
C66 C65 H65 119.4
C64 C65 H65 119.4
C65 C66 C61 117.7(2)
C65 C66 C67 119.3(2)
C61 C66 C67 123.0(2)
C66 C67 H67A 109.5
C66 C67 H67B 109.5
H67A C67 H67B 109.5
C66 C67 H67C 109.5
H67A C67 H67C 109.5
H67B C67 H67C 109.5
C62 C68 Ir2 117.34(17)
C62 C68 H68A 108.0
Ir2 C68 H68A 108.0
C62 C68 H68B 108.0
Ir2 C68 H68B 108.0
H68A C68 H68B 107.2
C70 C69 C74 118.7(2)
C70 C69 P2 118.5(2)
C74 C69 P2 122.4(2)
C69 C70 C71 120.6(3)
C69 C70 H70 119.7
C71 C70 H70 119.7
C72 C71 C70 120.3(3)
C72 C71 H71 119.9
C70 C71 H71 119.9
C71 C72 C73 119.8(3)
C71 C72 H72 120.1
C73 C72 H72 120.1
C74 C73 C72 120.2(3)
C74 C73 H73 119.9
C72 C73 H73 119.9
C73 C74 C69 120.4(3)
C73 C74 H74 119.8
C69 C74 H74 119.8
C80 C75 C76 119.0(2)
C80 C75 P2 116.38(19)
C76 C75 P2 124.6(2)
C77 C76 C75 120.0(3)
C77 C76 H76 120.0
C75 C76 H76 120.0
C78 C77 C76 120.5(3)
C78 C77 H77 119.7
C76 C77 H77 119.7
C79 C78 C77 120.1(3)
C79 C78 H78 119.9
C77 C78 H78 119.9
C78 C79 C80 119.7(3)
C78 C79 H79 120.2
C80 C79 H79 120.2
C75 C80 C79 120.6(2)
C75 C80 H80 119.7
C79 C80 H80 119.7
N2 C81 C82 178.6(3)
C81 C82 H82A 109.5
C81 C82 H82B 109.5
H82A C82 H82B 109.5
C81 C82 H82C 109.5
H82A C82 H82C 109.5
H82B C82 H82C 109.5
N2 Ir2 C68 85.16(10)
N2 Ir2 C55 156.28(9)
C68 Ir2 C55 98.36(10)
N2 Ir2 C51 118.05(9)
C68 Ir2 C51 93.56(10)
C55 Ir2 C51 38.57(9)
N2 Ir2 C52 94.99(9)
C68 Ir2 C52 122.26(9)
C55 Ir2 C52 63.23(10)
C51 Ir2 C52 37.08(9)
N2 Ir2 C54 140.79(9)
C68 Ir2 C54 133.59(10)
C55 Ir2 C54 38.19(9)
C51 Ir2 C54 63.03(9)
C52 Ir2 C54 61.95(9)
N2 Ir2 C53 105.79(9)
C68 Ir2 C53 156.11(10)
C55 Ir2 C53 63.20(10)
C51 Ir2 C53 62.55(9)
C52 Ir2 C53 37.27(9)
C54 Ir2 C53 36.74(10)
N2 Ir2 P2 86.47(6)
C68 Ir2 P2 82.05(7)
C55 Ir2 P2 117.23(7)
C51 Ir2 P2 154.76(7)
C52 Ir2 P2 155.69(7)
C54 Ir2 P2 102.45(7)
C53 Ir2 P2 119.15(7)
C61 P2 C75 104.36(12)
C61 P2 C69 108.32(12)
C75 P2 C69 107.14(12)
C61 P2 Ir2 106.98(9)
C75 P2 Ir2 118.20(9)
C69 P2 Ir2 111.28(8)
C81 N2 Ir2 178.8(2)
C101 C100 C105 115.8(2)
C101 C100 B1 123.7(2)
C105 C100 B1 120.4(2)
C100 C101 C102 121.8(2)
C100 C101 H101 119.1
C102 C101 H101 119.1
C103 C102 C101 121.3(2)
C103 C102 C106 121.5(2)
C101 C102 C106 117.2(2)
C102 C103 C104 118.1(2)
C102 C103 H103 120.9
C104 C103 H103 120.9
C105 C104 C103 120.4(2)
C105 C104 C107 120.9(2)
C103 C104 C107 118.7(2)
C104 C105 C100 122.6(2)
C104 C105 H105 118.7
C100 C105 H105 118.7
F2 C106 F1 106.9(2)
F2 C106 F3 106.2(2)
F1 C106 F3 106.8(2)
F2 C106 C102 111.7(2)
F1 C106 C102 112.8(2)
F3 C106 C102 111.9(2)
F5 C107 F6 106.5(2)
F5 C107 F4 106.0(2)
F6 C107 F4 106.0(2)
F5 C107 C104 112.2(2)
F6 C107 C104 113.0(2)
F4 C107 C104 112.6(2)
C109 C108 C113 115.6(2)
C109 C108 B1 120.1(2)
C113 C108 B1 124.1(2)
C110 C109 C108 122.5(2)
C110 C109 H109 118.7
C108 C109 H109 118.7
C111 C110 C109 120.5(2)
C111 C110 C114 120.2(2)
C109 C110 C114 119.3(2)
C112 C111 C110 118.1(2)
C112 C111 H111 121.0
C110 C111 H111 121.0
C111 C112 C113 121.0(2)
C111 C112 C115 118.7(2)
C113 C112 C115 120.2(3)
C112 C113 C108 122.3(2)
C112 C113 H113 118.9
C108 C113 H113 118.9
F8 C114 F7 107.1(2)
F8 C114 F9 106.3(2)
F7 C114 F9 106.5(2)
F8 C114 C110 112.3(2)
F7 C114 C110 112.2(2)
F9 C114 C110 112.0(2)
F10B C115 F10 129.9(4)
F10B C115 F12B 109.7(5)
F10 C115 F12B 55.8(3)
F10B C115 F11B 109.4(5)
F10 C115 F11B 45.6(3)
F12B C115 F11B 100.4(5)
F10B C115 F11 58.7(4)
F10 C115 F11 106.7(3)
F12B C115 F11 56.2(3)
F11B C115 F11 136.9(4)
F10B C115 F12 45.3(4)
F10 C115 F12 105.6(3)
F12B C115 F12 133.0(3)
F11B C115 F12 67.3(4)
F11 C115 F12 101.0(3)
F10B C115 C112 114.2(4)
F10 C115 C112 115.3(3)
F12B C115 C112 112.7(3)
F11B C115 C112 109.6(3)
F11 C115 C112 112.8(3)
F12 C115 C112 114.1(3)
C121 C116 C117 114.9(2)
C121 C116 B1 123.6(2)
C117 C116 B1 121.1(2)
C118 C117 C116 122.6(2)
C118 C117 H117 118.7
C116 C117 H117 118.7
C117 C118 C119 121.3(2)
C117 C118 C122 119.7(2)
C119 C118 C122 119.0(2)
C120 C119 C118 117.5(2)
C120 C119 H119 121.3
C118 C119 H119 121.3
C119 C120 C121 121.1(2)
C119 C120 C123 120.7(2)
C121 C120 C123 118.2(2)
C120 C121 C116 122.6(2)
C120 C121 H121 118.7
C116 C121 H121 118.7
F14 C122 F13 106.7(2)
F14 C122 F15 107.0(2)
F13 C122 F15 105.5(2)
F14 C122 C118 112.0(2)
F13 C122 C118 112.8(2)
F15 C122 C118 112.4(2)
F16 C123 F17 107.7(2)
F16 C123 F18 106.7(2)
F17 C123 F18 105.7(2)
F16 C123 C120 112.4(2)
F17 C123 C120 112.0(2)
F18 C123 C120 111.9(2)
C125 C124 C129 115.8(2)
C125 C124 B1 122.9(2)
C129 C124 B1 120.6(2)
C126 C125 C124 122.2(2)
C126 C125 H125 118.9
C124 C125 H125 118.9
C127 C126 C125 120.9(2)
C127 C126 C130 119.7(2)
C125 C126 C130 119.3(2)
C126 C127 C128 118.2(2)
C126 C127 H127 120.9
C128 C127 H127 120.9
C129 C128 C127 120.5(2)
C129 C128 C131 119.6(2)
C127 C128 C131 119.9(2)
C128 C129 C124 122.4(2)
C128 C129 H129 118.8
C124 C129 H129 118.8
F23 C130 F22 105.4(2)
F23 C130 F24 105.4(2)
F22 C130 F24 107.2(2)
F23 C130 C126 113.3(2)
F22 C130 C126 113.0(2)
F24 C130 C126 112.0(2)
F21 C131 F19 106.1(2)
F21 C131 F20 106.3(2)
F19 C131 F20 105.5(2)
F21 C131 C128 113.0(2)
F19 C131 C128 113.2(2)
F20 C131 C128 112.1(2)
C158 B2 C150 103.6(2)
C158 B2 C174 110.8(2)
C150 B2 C174 114.7(2)
C158 B2 C166 112.2(2)
C150 B2 C166 111.8(2)
C174 B2 C166 103.9(2)
C155 C150 C151 115.2(2)
C155 C150 B2 125.4(2)
C151 C150 B2 119.0(2)
C152 C151 C150 122.8(2)
C152 C151 H151 118.6
C150 C151 H151 118.6
C153 C152 C151 120.9(2)
C153 C152 C156 119.8(2)
C151 C152 C156 119.2(2)
C152 C153 C154 117.8(2)
C152 C153 H153 121.1
C154 C153 H153 121.1
C153 C154 C155 120.9(2)
C153 C154 C157 118.7(2)
C155 C154 C157 120.4(2)
C154 C155 C150 122.4(2)
C154 C155 H155 118.8
C150 C155 H155 118.8
F25 C156 F27 105.8(2)
F25 C156 F26 107.0(2)
F27 C156 F26 106.4(2)
F25 C156 C152 112.6(2)
F27 C156 C152 112.0(2)
F26 C156 C152 112.7(2)
F30 C157 F28 106.3(2)
F30 C157 F29 106.0(2)
F28 C157 F29 105.3(2)
F30 C157 C154 113.0(2)
F28 C157 C154 113.1(2)
F29 C157 C154 112.5(2)
C163 C158 C159 115.1(2)
C163 C158 B2 124.0(2)
C159 C158 B2 120.9(2)
C160 C159 C158 122.6(2)
C160 C159 H159 118.7
C158 C159 H159 118.7
C159 C160 C161 120.5(2)
C159 C160 C164 120.0(2)
C161 C160 C164 119.5(2)
C162 C161 C160 118.0(2)
C162 C161 H161 121.0
C160 C161 H161 121.0
C161 C162 C163 121.3(2)
C161 C162 C165 121.1(2)
C163 C162 C165 117.6(2)
C162 C163 C158 122.5(2)
C162 C163 H163 118.8
C158 C163 H163 118.8
F35 C164 F34 107.8(3)
F35 C164 F36 105.3(2)
F34 C164 F36 104.8(2)
F35 C164 C160 112.3(2)
F34 C164 C160 113.0(2)
F36 C164 C160 113.0(2)
F31 C165 F32 106.9(2)
F31 C165 F33 106.9(2)
F32 C165 F33 106.0(2)
F31 C165 C162 113.2(2)
F32 C165 C162 111.7(2)
F33 C165 C162 111.7(2)
C171 C166 C167 114.9(2)
C171 C166 B2 124.0(2)
C167 C166 B2 121.0(2)
C168 C167 C166 122.5(2)
C168 C167 H167 118.7
C166 C167 H167 118.7
C167 C168 C169 121.3(2)
C167 C168 C172 119.9(2)
C169 C168 C172 118.8(2)
C170 C169 C168 117.4(2)
C170 C169 H169 121.3
C168 C169 H169 121.3
C169 C170 C171 121.3(2)
C169 C170 C173 120.4(2)
C171 C170 C173 118.3(2)
C170 C171 C166 122.6(2)
C170 C171 H171 118.7
C166 C171 H171 118.7
F37 C172 F39 107.2(3)
F37 C172 F38 106.9(3)
F39 C172 F38 104.6(2)
F37 C172 C168 112.5(2)
F39 C172 C168 112.2(2)
F38 C172 C168 112.9(2)
F40 C173 F41 107.7(2)
F40 C173 F42 106.8(2)
F41 C173 F42 105.6(2)
F40 C173 C170 112.7(2)
F41 C173 C170 112.0(2)
F42 C173 C170 111.6(2)
C175 C174 C179 115.5(2)
C175 C174 B2 121.6(2)
C179 C174 B2 122.3(2)
C176 C175 C174 122.5(3)
C176 C175 H175 118.7
C174 C175 H175 118.7
C177 C176 C175 120.7(3)
C177 C176 C180 120.5(3)
C175 C176 C180 118.7(3)
C176 C177 C178 118.3(3)
C176 C177 H177 120.9
C178 C177 H177 120.9
C177 C178 C179 121.1(3)
C177 C178 C181 117.3(3)
C179 C178 C181 121.6(3)
C178 C179 C174 121.9(2)
C178 C179 H179 119.1
C174 C179 H179 119.1
F46 C180 F48 106.8(3)
F46 C180 F47 105.8(3)
F48 C180 F47 105.8(3)
F46 C180 C176 113.1(3)
F48 C180 C176 112.0(3)
F47 C180 C176 112.9(3)
F43 C181 F45 107.1(3)
F43 C181 F44 106.2(3)
F45 C181 F44 104.1(2)
F43 C181 C178 114.0(3)
F45 C181 C178 113.5(2)
F44 C181 C178 111.2(3)

loop_
_geom_bond_atom_site_label_1
_geom_bond_atom_site_label_2
_geom_bond_distance
Ir1 N1 2.029(2)
Ir1 C17 2.118(2)
Ir1 C4 2.178(3)
Ir1 C3 2.224(3)
Ir1 C2 2.236(3)
Ir1 C5 2.239(3)
Ir1 C1 2.260(3)
Ir1 P1 2.2713(6)
P1 C11 1.810(3)
P1 C25 1.817(3)
P1 C19 1.819(3)
N1 C31 1.136(3)
C1 C5 1.420(4)
C1 C2 1.451(4)
C1 C6 1.505(4)
C2 C3 1.419(4)
C2 C7 1.495(4)
C3 C4 1.449(4)
C3 C8 1.481(3)
C4 C5 1.450(4)
C4 C9 1.495(4)
C5 C10 1.497(4)
C6 H6A 0.9800
C6 H6B 0.9800
C6 H6C 0.9800
C7 H7A 0.9800
C7 H7B 0.9800
C7 H7C 0.9800
C8 H8A 0.9800
C8 H8B 0.9800
C8 H8C 0.9800
C9 H9A 0.9800
C9 H9B 0.9800
C9 H9C 0.9800
C10 H10A 0.9800
C10 H10B 0.9800
C10 H10C 0.9800
C11 C12 1.393(3)
C11 C16 1.415(3)
C12 C13 1.398(4)
C12 C17 1.504(4)
C13 C14 1.386(4)
C13 H13 0.9500
C14 C15 1.383(4)
C14 H14 0.9500
C15 C16 1.394(4)
C15 H15 0.9500
C16 C18 1.501(4)
C17 H17A 0.9900
C17 H17B 0.9900
C18 H18A 0.9800
C18 H18B 0.9800
C18 H18C 0.9800
C19 C24 1.393(4)
C19 C20 1.395(4)
C20 C21 1.384(4)
C20 H20 0.9500
C21 C22 1.385(4)
C21 H21 0.9500
C22 C23 1.388(4)
C22 H22 0.9500
C23 C24 1.373(4)
C23 H23 0.9500
C24 H24 0.9500
C25 C30 1.386(3)
C25 C26 1.399(4)
C26 C27 1.387(4)
C26 H26 0.9500
C27 C28 1.383(4)
C27 H27 0.9500
C28 C29 1.385(4)
C28 H28 0.9500
C29 C30 1.392(4)
C29 H29 0.9500
C30 H30 0.9500
C31 C32 1.463(4)
C32 H32A 0.9800
C32 H32B 0.9800
C32 H32C 0.9800
B1 C124 1.632(4)
B1 C116 1.636(4)
B1 C100 1.638(4)
B1 C108 1.640(4)
C51 C52 1.413(4)
C51 C55 1.447(4)
C51 C56 1.505(3)
C51 Ir2 2.208(2)
C52 C53 1.437(4)
C52 C57 1.504(4)
C52 Ir2 2.236(2)
C53 C54 1.419(4)
C53 C58 1.500(4)
C53 Ir2 2.262(3)
C54 C55 1.444(3)
C54 C59 1.500(3)
C54 Ir2 2.239(3)
C55 C60 1.502(4)
C55 Ir2 2.172(3)
C56 H56A 0.9800
C56 H56B 0.9800
C56 H56C 0.9800
C57 H57A 0.9800
C57 H57B 0.9800
C57 H57C 0.9800
C58 H58A 0.9800
C58 H58B 0.9800
C58 H58C 0.9800
C59 H59A 0.9800
C59 H59B 0.9800
C59 H59C 0.9800
C60 H60A 0.9800
C60 H60B 0.9800
C60 H60C 0.9800
C61 C62 1.400(3)
C61 C66 1.410(3)
C61 P2 1.799(3)
C62 C63 1.405(3)
C62 C68 1.505(3)
C63 C64 1.380(4)
C63 H63 0.9500
C64 C65 1.391(4)
C64 H64 0.9500
C65 C66 1.387(4)
C65 H65 0.9500
C66 C67 1.505(4)
C67 H67A 0.9800
C67 H67B 0.9800
C67 H67C 0.9800
C68 Ir2 2.123(2)
C68 H68A 0.9900
C68 H68B 0.9900
C69 C70 1.388(4)
C69 C74 1.404(4)
C69 P2 1.820(3)
C70 C71 1.389(4)
C70 H70 0.9500
C71 C72 1.383(4)
C71 H71 0.9500
C72 C73 1.387(4)
C72 H72 0.9500
C73 C74 1.383(4)
C73 H73 0.9500
C74 H74 0.9500
C75 C80 1.392(4)
C75 C76 1.398(3)
C75 P2 1.811(3)
C76 C77 1.388(4)
C76 H76 0.9500
C77 C78 1.383(4)
C77 H77 0.9500
C78 C79 1.382(4)
C78 H78 0.9500
C79 C80 1.396(4)
C79 H79 0.9500
C80 H80 0.9500
C81 N2 1.136(3)
C81 C82 1.459(4)
C82 H82A 0.9800
C82 H82B 0.9800
C82 H82C 0.9800
F1 C106 1.343(3)
F2 C106 1.342(3)
F3 C106 1.343(3)
F4 C107 1.345(3)
F5 C107 1.341(3)
F6 C107 1.343(3)
F7 C114 1.341(3)
F8 C114 1.341(3)
F9 C114 1.341(3)
F10 C115 1.286(4)
F11 C115 1.347(4)
F12 C115 1.355(5)
F10B C115 1.235(6)
F11B C115 1.346(6)
F12B C115 1.343(6)
F13 C122 1.333(3)
F14 C122 1.325(3)
F15 C122 1.334(3)
F16 C123 1.334(3)
F17 C123 1.342(3)
F18 C123 1.344(3)
F19 C131 1.348(3)
F20 C131 1.351(3)
F21 C131 1.338(3)
F22 C130 1.334(3)
F23 C130 1.333(3)
F24 C130 1.341(3)
Ir2 N2 2.026(2)
Ir2 P2 2.2724(7)
C100 C101 1.397(3)
C100 C105 1.406(4)
C101 C102 1.399(3)
C101 H101 0.9500
C102 C103 1.380(4)
C102 C106 1.497(4)
C103 C104 1.393(3)
C103 H103 0.9500
C104 C105 1.391(3)
C104 C107 1.493(4)
C105 H105 0.9500
C108 C109 1.399(3)
C108 C113 1.400(3)
C109 C110 1.393(3)
C109 H109 0.9500
C110 C111 1.388(4)
C110 C114 1.488(4)
C111 C112 1.384(4)
C111 H111 0.9500
C112 C113 1.390(3)
C112 C115 1.497(4)
C113 H113 0.9500
C116 C121 1.401(3)
C116 C117 1.411(3)
C117 C118 1.385(4)
C117 H117 0.9500
C118 C119 1.392(3)
C118 C122 1.502(4)
C119 C120 1.384(3)
C119 H119 0.9500
C120 C121 1.398(4)
C120 C123 1.501(3)
C121 H121 0.9500
C124 C125 1.395(3)
C124 C129 1.403(3)
C125 C126 1.388(4)
C125 H125 0.9500
C126 C127 1.384(4)
C126 C130 1.494(4)
C127 C128 1.388(3)
C127 H127 0.9500
C128 C129 1.385(3)
C128 C131 1.489(4)
C129 H129 0.9500
B2 C158 1.638(4)
B2 C150 1.639(4)
B2 C174 1.641(4)
B2 C166 1.641(4)
C150 C155 1.399(3)
C150 C151 1.399(3)
C151 C152 1.387(3)
C151 H151 0.9500
C152 C153 1.386(4)
C152 C156 1.496(3)
C153 C154 1.388(4)
C153 H153 0.9500
C154 C155 1.398(3)
C154 C157 1.496(4)
C155 H155 0.9500
C156 F25 1.338(3)
C156 F27 1.342(3)
C156 F26 1.342(3)
C157 F30 1.335(3)
C157 F28 1.339(3)
C157 F29 1.341(3)
C158 C163 1.400(3)
C158 C159 1.412(3)
C159 C160 1.388(3)
C159 H159 0.9500
C160 C161 1.390(3)
C160 C164 1.499(4)
C161 C162 1.382(4)
C161 H161 0.9500
C162 C163 1.386(3)
C162 C165 1.499(4)
C163 H163 0.9500
C164 F35 1.324(3)
C164 F34 1.332(3)
C164 F36 1.336(3)
C165 F31 1.337(3)
C165 F32 1.343(3)
C165 F33 1.346(3)
C166 C171 1.399(3)
C166 C167 1.413(3)
C167 C168 1.384(3)
C167 H167 0.9500
C168 C169 1.394(4)
C168 C172 1.502(4)
C169 C170 1.381(3)
C169 H169 0.9500
C170 C171 1.397(4)
C170 C173 1.505(3)
C171 H171 0.9500
C172 F37 1.309(3)
C172 F39 1.334(3)
C172 F38 1.335(3)
C173 F40 1.334(3)
C173 F41 1.340(3)
C173 F42 1.342(3)
C174 C175 1.398(3)
C174 C179 1.405(4)
C175 C176 1.390(4)
C175 H175 0.9500
C176 C177 1.375(4)
C176 C180 1.499(4)
C177 C178 1.385(4)
C177 H177 0.9500
C178 C179 1.387(4)
C178 C181 1.493(4)
C179 H179 0.9500
C180 F46 1.310(4)
C180 F48 1.320(4)
C180 F47 1.320(4)
C181 F43 1.306(4)
C181 F45 1.333(3)
C181 F44 1.366(4)

loop_
_geom_torsion_atom_site_label_1
_geom_torsion_atom_site_label_2
_geom_torsion_atom_site_label_3
_geom_torsion_atom_site_label_4
_geom_torsion
N1 Ir1 P1 C11 -81.54(11)
C17 Ir1 P1 C11 4.93(12)
C4 Ir1 P1 C11 101.34(12)
C3 Ir1 P1 C11 87.21(18)
C2 Ir1 P1 C11 -172.8(2)
C5 Ir1 P1 C11 139.16(11)
C1 Ir1 P1 C11 174.59(12)
N1 Ir1 P1 C25 159.80(12)
C17 Ir1 P1 C25 -113.73(13)
C4 Ir1 P1 C25 -17.33(13)
C3 Ir1 P1 C25 -31.45(19)
C2 Ir1 P1 C25 68.6(2)
C5 Ir1 P1 C25 20.50(13)
C1 Ir1 P1 C25 55.93(13)
N1 Ir1 P1 C19 35.41(11)
C17 Ir1 P1 C19 121.88(12)
C4 Ir1 P1 C19 -141.71(12)
C3 Ir1 P1 C19 -155.83(18)
C2 Ir1 P1 C19 -55.8(2)
C5 Ir1 P1 C19 -103.89(12)
C1 Ir1 P1 C19 -68.46(13)
N1 Ir1 C1 C5 -165.20(15)
C17 Ir1 C1 C5 82.7(3)
C4 Ir1 C1 C5 37.37(15)
C3 Ir1 C1 C5 80.71(16)
C2 Ir1 C1 C5 117.6(2)
P1 Ir1 C1 C5 -70.75(16)
N1 Ir1 C1 C2 77.22(16)
C17 Ir1 C1 C2 -34.9(3)
C4 Ir1 C1 C2 -80.22(17)
C3 Ir1 C1 C2 -36.88(15)
C5 Ir1 C1 C2 -117.6(2)
P1 Ir1 C1 C2 171.66(13)
N1 Ir1 C1 C6 -43.3(3)
C17 Ir1 C1 C6 -155.5(3)
C4 Ir1 C1 C6 159.2(3)
C3 Ir1 C1 C6 -157.4(3)
C2 Ir1 C1 C6 -120.6(3)
C5 Ir1 C1 C6 121.9(3)
P1 Ir1 C1 C6 51.1(3)
C5 C1 C2 C3 0.5(3)
C6 C1 C2 C3 -173.9(3)
Ir1 C1 C2 C3 61.91(18)
C5 C1 C2 C7 179.5(3)
C6 C1 C2 C7 5.0(4)
Ir1 C1 C2 C7 -119.2(3)
C5 C1 C2 Ir1 -61.37(18)
C6 C1 C2 Ir1 124.2(3)
N1 Ir1 C2 C3 133.90(16)
C17 Ir1 C2 C3 46.60(19)
C4 Ir1 C2 C3 -37.78(15)
C5 Ir1 C2 C3 -81.04(17)
C1 Ir1 C2 C3 -117.9(2)
P1 Ir1 C2 C3 -136.08(17)
N1 Ir1 C2 C1 -108.22(16)
C17 Ir1 C2 C1 164.47(16)
C4 Ir1 C2 C1 80.09(17)
C3 Ir1 C2 C1 117.9(2)
C5 Ir1 C2 C1 36.84(16)
P1 Ir1 C2 C1 -18.2(3)
N1 Ir1 C2 C7 12.3(2)
C17 Ir1 C2 C7 -75.1(3)
C4 Ir1 C2 C7 -159.4(3)
C3 Ir1 C2 C7 -121.7(3)
C5 Ir1 C2 C7 157.3(3)
C1 Ir1 C2 C7 120.5(3)
P1 Ir1 C2 C7 102.3(3)
C1 C2 C3 C4 -2.7(3)
C7 C2 C3 C4 178.4(3)
Ir1 C2 C3 C4 59.92(18)
C1 C2 C3 C8 176.2(3)
C7 C2 C3 C8 -2.7(4)
Ir1 C2 C3 C8 -121.2(3)
C1 C2 C3 Ir1 -62.59(18)
C7 C2 C3 Ir1 118.5(3)
N1 Ir1 C3 C2 -54.10(18)
C17 Ir1 C3 C2 -141.78(16)
C4 Ir1 C3 C2 118.2(2)
C5 Ir1 C3 C2 79.00(17)
C1 Ir1 C3 C2 37.44(16)
P1 Ir1 C3 C2 138.56(16)
N1 Ir1 C3 C4 -172.29(14)
C17 Ir1 C3 C4 100.03(16)
C2 Ir1 C3 C4 -118.2(2)
C5 Ir1 C3 C4 -39.19(15)
C1 Ir1 C3 C4 -80.75(16)
P1 Ir1 C3 C4 20.4(3)
N1 Ir1 C3 C8 67.9(3)
C17 Ir1 C3 C8 -19.8(3)
C4 Ir1 C3 C8 -119.8(3)
C2 Ir1 C3 C8 122.0(3)
C5 Ir1 C3 C8 -159.0(3)
C1 Ir1 C3 C8 159.4(3)
P1 Ir1 C3 C8 -99.5(3)
C2 C3 C4 C5 3.7(3)
C8 C3 C4 C5 -175.2(2)
Ir1 C3 C4 C5 65.48(18)
C2 C3 C4 C9 172.3(3)
C8 C3 C4 C9 -6.6(4)
Ir1 C3 C4 C9 -125.9(3)
C2 C3 C4 Ir1 -61.74(18)
C8 C3 C4 Ir1 119.4(3)
N1 Ir1 C4 C3 16.4(3)
C17 Ir1 C4 C3 -84.58(16)
C2 Ir1 C4 C3 36.48(15)
C5 Ir1 C4 C3 114.7(2)
C1 Ir1 C4 C3 78.80(16)
P1 Ir1 C4 C3 -170.40(12)
N1 Ir1 C4 C5 -98.3(2)
C17 Ir1 C4 C5 160.71(15)
C3 Ir1 C4 C5 -114.7(2)
C2 Ir1 C4 C5 -78.24(16)
C1 Ir1 C4 C5 -35.92(15)
P1 Ir1 C4 C5 74.89(15)
N1 Ir1 C4 C9 138.1(3)
C17 Ir1 C4 C9 37.1(3)
C3 Ir1 C4 C9 121.6(3)
C2 Ir1 C4 C9 158.1(3)
C5 Ir1 C4 C9 -123.7(3)
C1 Ir1 C4 C9 -159.6(3)
P1 Ir1 C4 C9 -48.8(3)
C2 C1 C5 C4 1.8(3)
C6 C1 C5 C4 176.2(3)
Ir1 C1 C5 C4 -59.23(18)
C2 C1 C5 C10 -171.7(2)
C6 C1 C5 C10 2.7(4)
Ir1 C1 C5 C10 127.3(3)
C2 C1 C5 Ir1 61.04(18)
C6 C1 C5 Ir1 -124.6(3)
C3 C4 C5 C1 -3.4(3)
C9 C4 C5 C1 -171.8(3)
Ir1 C4 C5 C1 61.64(19)
C3 C4 C5 C10 169.9(2)
C9 C4 C5 C10 1.5(4)
Ir1 C4 C5 C10 -125.0(3)
C3 C4 C5 Ir1 -65.06(18)
C9 C4 C5 Ir1 126.5(3)
N1 Ir1 C5 C1 22.0(2)
C17 Ir1 C5 C1 -146.28(16)
C4 Ir1 C5 C1 -118.9(2)
C3 Ir1 C5 C1 -79.63(16)
C2 Ir1 C5 C1 -37.68(15)
P1 Ir1 C5 C1 122.42(14)
N1 Ir1 C5 C4 140.99(15)
C17 Ir1 C5 C4 -27.3(2)
C3 Ir1 C5 C4 39.31(15)
C2 Ir1 C5 C4 81.26(16)
C1 Ir1 C5 C4 118.9(2)
P1 Ir1 C5 C4 -118.64(14)
N1 Ir1 C5 C10 -99.0(3)
C17 Ir1 C5 C10 92.7(3)
C4 Ir1 C5 C10 120.1(3)
C3 Ir1 C5 C10 159.4(3)
C2 Ir1 C5 C10 -158.7(3)
C1 Ir1 C5 C10 -121.0(3)
P1 Ir1 C5 C10 1.4(3)
C25 P1 C11 C12 123.5(2)
C19 P1 C11 C12 -121.3(2)
Ir1 P1 C11 C12 -3.4(2)
C25 P1 C11 C16 -54.8(3)
C19 P1 C11 C16 60.4(3)
Ir1 P1 C11 C16 178.3(2)
C16 C11 C12 C13 -1.6(4)
P1 C11 C12 C13 -179.9(2)
C16 C11 C12 C17 176.9(2)
P1 C11 C12 C17 -1.4(3)
C11 C12 C13 C14 0.3(4)
C17 C12 C13 C14 -178.2(3)
C12 C13 C14 C15 0.5(4)
C13 C14 C15 C16 0.0(4)
C14 C15 C16 C11 -1.2(4)
C14 C15 C16 C18 178.6(3)
C12 C11 C16 C15 2.0(4)
P1 C11 C16 C15 -179.9(2)
C12 C11 C16 C18 -177.7(3)
P1 C11 C16 C18 0.4(4)
C11 C12 C17 Ir1 6.3(3)
C13 C12 C17 Ir1 -175.2(2)
N1 Ir1 C17 C12 81.4(2)
C4 Ir1 C17 C12 -123.0(2)
C3 Ir1 C17 C12 -161.4(2)
C2 Ir1 C17 C12 172.57(18)
C5 Ir1 C17 C12 -106.3(2)
C1 Ir1 C17 C12 -163.1(2)
P1 Ir1 C17 C12 -6.34(19)
C11 P1 C19 C24 -178.8(2)
C25 P1 C19 C24 -65.1(2)
Ir1 P1 C19 C24 65.3(2)
C11 P1 C19 C20 11.7(2)
C25 P1 C19 C20 125.4(2)
Ir1 P1 C19 C20 -104.2(2)
C24 C19 C20 C21 -0.8(4)
P1 C19 C20 C21 168.6(2)
C19 C20 C21 C22 0.5(4)
C20 C21 C22 C23 0.6(5)
C21 C22 C23 C24 -1.2(4)
C22 C23 C24 C19 0.9(4)
C20 C19 C24 C23 0.2(4)
P1 C19 C24 C23 -169.6(2)
C11 P1 C25 C30 121.7(2)
C19 P1 C25 C30 6.2(3)
Ir1 P1 C25 C30 -119.0(2)
C11 P1 C25 C26 -56.7(2)
C19 P1 C25 C26 -172.2(2)
Ir1 P1 C25 C26 62.6(2)
C30 C25 C26 C27 1.0(4)
P1 C25 C26 C27 179.4(2)
C25 C26 C27 C28 -0.3(4)
C26 C27 C28 C29 -0.6(4)
C27 C28 C29 C30 0.8(5)
C26 C25 C30 C29 -0.7(4)
P1 C25 C30 C29 -179.1(2)
C28 C29 C30 C25 -0.2(4)
C55 C51 C52 C53 -1.7(3)
C56 C51 C52 C53 174.7(2)
Ir2 C51 C52 C53 -62.38(18)
C55 C51 C52 C57 179.6(2)
C56 C51 C52 C57 -4.1(4)
Ir2 C51 C52 C57 118.8(3)
C55 C51 C52 Ir2 60.72(17)
C56 C51 C52 Ir2 -122.9(3)
C51 C52 C53 C54 -0.2(3)
C57 C52 C53 C54 178.6(2)
Ir2 C52 C53 C54 -61.35(18)
C51 C52 C53 C58 -173.5(3)
C57 C52 C53 C58 5.3(4)
Ir2 C52 C53 C58 125.4(3)
C51 C52 C53 Ir2 61.15(18)
C57 C52 C53 Ir2 -120.1(3)
C52 C53 C54 C55 2.0(3)
C58 C53 C54 C55 175.3(3)
Ir2 C53 C54 C55 -59.13(18)
C52 C53 C54 C59 -171.3(2)
C58 C53 C54 C59 2.0(4)
Ir2 C53 C54 C59 127.6(3)
C52 C53 C54 Ir2 61.14(18)
C58 C53 C54 Ir2 -125.6(3)
C53 C54 C55 C51 -3.0(3)
C59 C54 C55 C51 170.1(2)
Ir2 C54 C55 C51 -64.71(17)
C53 C54 C55 C60 -171.9(3)
C59 C54 C55 C60 1.3(4)
Ir2 C54 C55 C60 126.4(3)
C53 C54 C55 Ir2 61.71(18)
C59 C54 C55 Ir2 -125.1(3)
C52 C51 C55 C54 2.8(3)
C56 C51 C55 C54 -173.5(2)
Ir2 C51 C55 C54 65.62(18)
C52 C51 C55 C60 171.9(2)
C56 C51 C55 C60 -4.5(4)
Ir2 C51 C55 C60 -125.3(3)
C52 C51 C55 Ir2 -62.77(18)
C56 C51 C55 Ir2 120.9(3)
C66 C61 C62 C63 -2.6(4)
P2 C61 C62 C63 -178.9(2)
C66 C61 C62 C68 175.2(2)
P2 C61 C62 C68 -1.2(3)
C61 C62 C63 C64 0.6(4)
C68 C62 C63 C64 -177.2(2)
C62 C63 C64 C65 0.9(4)
C63 C64 C65 C66 -0.5(4)
C64 C65 C66 C61 -1.4(4)
C64 C65 C66 C67 177.2(3)
C62 C61 C66 C65 3.0(4)
P2 C61 C66 C65 178.8(2)
C62 C61 C66 C67 -175.6(3)
P2 C61 C66 C67 0.3(4)
C61 C62 C68 Ir2 3.1(3)
C63 C62 C68 Ir2 -179.14(19)
C74 C69 C70 C71 -2.2(4)
P2 C69 C70 C71 -175.3(2)
C69 C70 C71 C72 1.5(5)
C70 C71 C72 C73 -0.6(5)
C71 C72 C73 C74 0.5(5)
C72 C73 C74 C69 -1.3(5)
C70 C69 C74 C73 2.1(4)
P2 C69 C74 C73 174.9(2)
C80 C75 C76 C77 -0.1(4)
P2 C75 C76 C77 -177.3(2)
C75 C76 C77 C78 -0.3(4)
C76 C77 C78 C79 0.0(5)
C77 C78 C79 C80 0.6(4)
C76 C75 C80 C79 0.7(4)
P2 C75 C80 C79 178.2(2)
C78 C79 C80 C75 -1.0(4)
C62 C68 Ir2 N2 84.3(2)
C62 C68 Ir2 C55 -119.3(2)
C62 C68 Ir2 C51 -157.8(2)
C62 C68 Ir2 C52 177.16(18)
C62 C68 Ir2 C54 -102.4(2)
C62 C68 Ir2 C53 -156.8(2)
C62 C68 Ir2 P2 -2.80(18)
C54 C55 Ir2 N2 -102.8(2)
C51 C55 Ir2 N2 11.8(3)
C60 C55 Ir2 N2 133.0(3)
C54 C55 Ir2 C68 160.12(15)
C51 C55 Ir2 C68 -85.21(15)
C60 C55 Ir2 C68 36.0(3)
C54 C55 Ir2 C51 -114.7(2)
C60 C55 Ir2 C51 121.2(3)
C54 C55 Ir2 C52 -77.86(16)
C51 C55 Ir2 C52 36.81(14)
C60 C55 Ir2 C52 158.0(3)
C51 C55 Ir2 C54 114.7(2)
C60 C55 Ir2 C54 -124.1(3)
C54 C55 Ir2 C53 -35.91(14)
C51 C55 Ir2 C53 78.76(16)
C60 C55 Ir2 C53 -160.0(3)
C54 C55 Ir2 P2 74.81(15)
C51 C55 Ir2 P2 -170.52(12)
C60 C55 Ir2 P2 -49.3(3)
C52 C51 Ir2 N2 -57.19(17)
C55 C51 Ir2 N2 -174.64(14)
C56 C51 Ir2 N2 65.6(3)
C52 C51 Ir2 C68 -143.60(16)
C55 C51 Ir2 C68 98.95(16)
C56 C51 Ir2 C68 -20.8(3)
C52 C51 Ir2 C55 117.5(2)
C56 C51 Ir2 C55 -119.7(3)
C55 C51 Ir2 C52 -117.5(2)
C56 C51 Ir2 C52 122.8(3)
C52 C51 Ir2 C54 78.37(16)
C55 C51 Ir2 C54 -39.08(15)
C56 C51 Ir2 C54 -158.8(3)
C52 C51 Ir2 C53 36.86(15)
C55 C51 Ir2 C53 -80.59(16)
C56 C51 Ir2 C53 159.7(3)
C52 C51 Ir2 P2 137.53(15)
C55 C51 Ir2 P2 20.1(2)
C56 C51 Ir2 P2 -99.7(3)
C51 C52 Ir2 N2 131.88(16)
C53 C52 Ir2 N2 -109.66(16)
C57 C52 Ir2 N2 11.2(2)
C51 C52 Ir2 C68 44.46(19)
C53 C52 Ir2 C68 162.93(15)
C57 C52 Ir2 C68 -76.3(2)
C51 C52 Ir2 C55 -38.30(15)
C53 C52 Ir2 C55 80.17(17)
C57 C52 Ir2 C55 -159.0(3)
C53 C52 Ir2 C51 118.5(2)
C57 C52 Ir2 C51 -120.7(3)
C51 C52 Ir2 C54 -81.52(16)
C53 C52 Ir2 C54 36.94(15)
C57 C52 Ir2 C54 157.8(3)
C51 C52 Ir2 C53 -118.5(2)
C57 C52 Ir2 C53 120.8(3)
C51 C52 Ir2 P2 -135.65(16)
C53 C52 Ir2 P2 -17.2(3)
C57 C52 Ir2 P2 103.6(2)
C53 C54 Ir2 N2 22.7(2)
C55 C54 Ir2 N2 141.66(16)
C59 C54 Ir2 N2 -98.4(3)
C53 C54 Ir2 C68 -146.61(15)
C55 C54 Ir2 C68 -27.7(2)
C59 C54 Ir2 C68 92.3(3)
C53 C54 Ir2 C55 -118.9(2)
C59 C54 Ir2 C55 119.9(3)
C53 C54 Ir2 C51 -79.46(16)
C55 C54 Ir2 C51 39.48(15)
C59 C54 Ir2 C51 159.4(3)
C53 C54 Ir2 C52 -37.47(14)
C55 C54 Ir2 C52 81.47(16)
C59 C54 Ir2 C52 -158.6(3)
C55 C54 Ir2 C53 118.9(2)
C59 C54 Ir2 C53 -121.1(3)
C53 C54 Ir2 P2 122.55(13)
C55 C54 Ir2 P2 -118.51(14)
C59 C54 Ir2 P2 1.4(3)
C54 C53 Ir2 N2 -165.31(14)
C52 C53 Ir2 N2 77.15(16)
C58 C53 Ir2 N2 -43.7(3)
C54 C53 Ir2 C68 79.7(3)
C52 C53 Ir2 C68 -37.8(3)
C58 C53 Ir2 C68 -158.7(3)
C54 C53 Ir2 C55 37.31(15)
C52 C53 Ir2 C55 -80.23(16)
C58 C53 Ir2 C55 158.9(3)
C54 C53 Ir2 C51 80.87(16)
C52 C53 Ir2 C51 -36.67(15)
C58 C53 Ir2 C51 -157.5(3)
C54 C53 Ir2 C52 117.5(2)
C58 C53 Ir2 C52 -120.9(3)
C52 C53 Ir2 C54 -117.5(2)
C58 C53 Ir2 C54 121.6(3)
C54 C53 Ir2 P2 -70.46(15)
C52 C53 Ir2 P2 171.99(13)
C58 C53 Ir2 P2 51.1(3)
C62 C61 P2 C75 125.0(2)
C66 C61 P2 C75 -51.2(3)
C62 C61 P2 C69 -121.1(2)
C66 C61 P2 C69 62.7(3)
C62 C61 P2 Ir2 -1.0(2)
C66 C61 P2 Ir2 -177.2(2)
C80 C75 P2 C61 -52.8(2)
C76 C75 P2 C61 124.5(2)
C80 C75 P2 C69 -167.6(2)
C76 C75 P2 C69 9.8(3)
C80 C75 P2 Ir2 65.8(2)
C76 C75 P2 Ir2 -116.8(2)
C70 C69 P2 C61 178.4(2)
C74 C69 P2 C61 5.5(3)
C70 C69 P2 C75 -69.6(2)
C74 C69 P2 C75 117.6(2)
C70 C69 P2 Ir2 61.0(2)
C74 C69 P2 Ir2 -111.8(2)
N2 Ir2 P2 C61 -83.65(11)
C68 Ir2 P2 C61 1.95(12)
C55 Ir2 P2 C61 97.30(12)
C51 Ir2 P2 C61 83.37(18)
C52 Ir2 P2 C61 -177.95(19)
C54 Ir2 P2 C61 134.96(11)
C53 Ir2 P2 C61 170.23(12)
N2 Ir2 P2 C75 159.09(12)
C68 Ir2 P2 C75 -115.31(12)
C55 Ir2 P2 C75 -19.97(13)
C51 Ir2 P2 C75 -33.90(19)
C52 Ir2 P2 C75 64.8(2)
C54 Ir2 P2 C75 17.70(12)
C53 Ir2 P2 C75 52.96(13)
N2 Ir2 P2 C69 34.50(11)
C68 Ir2 P2 C69 120.10(12)
C55 Ir2 P2 C69 -144.56(12)
C51 Ir2 P2 C69 -158.49(18)
C52 Ir2 P2 C69 -59.8(2)
C54 Ir2 P2 C69 -106.90(12)
C53 Ir2 P2 C69 -71.63(13)
C124 B1 C100 C101 -132.8(2)
C116 B1 C100 C101 -17.3(3)
C108 B1 C100 C101 104.9(3)
C124 B1 C100 C105 52.0(3)
C116 B1 C100 C105 167.5(2)
C108 B1 C100 C105 -70.4(3)
C105 C100 C101 C102 -1.6(4)
B1 C100 C101 C102 -177.0(2)
C100 C101 C102 C103 1.6(4)
C100 C101 C102 C106 -179.0(2)
C101 C102 C103 C104 -0.2(4)
C106 C102 C103 C104 -179.7(2)
C102 C103 C104 C105 -0.9(4)
C102 C103 C104 C107 -179.0(2)
C103 C104 C105 C100 0.8(4)
C107 C104 C105 C100 178.8(2)
C101 C100 C105 C104 0.5(4)
B1 C100 C105 C104 176.1(2)
C103 C102 C106 F2 -132.8(3)
C101 C102 C106 F2 47.7(3)
C103 C102 C106 F1 -12.3(4)
C101 C102 C106 F1 168.3(2)
C103 C102 C106 F3 108.2(3)
C101 C102 C106 F3 -71.2(3)
C105 C104 C107 F5 -103.4(3)
C103 C104 C107 F5 74.6(3)
C105 C104 C107 F6 17.0(4)
C103 C104 C107 F6 -164.9(2)
C105 C104 C107 F4 137.1(2)
C103 C104 C107 F4 -44.9(3)
C124 B1 C108 C109 162.3(2)
C116 B1 C108 C109 45.5(3)
C100 B1 C108 C109 -76.5(3)
C124 B1 C108 C113 -23.9(3)
C116 B1 C108 C113 -140.6(2)
C100 B1 C108 C113 97.3(3)
C113 C108 C109 C110 2.0(4)
B1 C108 C109 C110 176.3(2)
C108 C109 C110 C111 -1.7(4)
C108 C109 C110 C114 176.2(2)
C109 C110 C111 C112 0.1(4)
C114 C110 C111 C112 -177.8(2)
C110 C111 C112 C113 1.1(4)
C110 C111 C112 C115 -178.9(3)
C111 C112 C113 C108 -0.7(4)
C115 C112 C113 C108 179.3(3)
C109 C108 C113 C112 -0.8(4)
B1 C108 C113 C112 -174.9(2)
C111 C110 C114 F8 -144.2(3)
C109 C110 C114 F8 37.9(3)
C111 C110 C114 F7 -23.4(3)
C109 C110 C114 F7 158.7(2)
C111 C110 C114 F9 96.2(3)
C109 C110 C114 F9 -81.6(3)
C111 C112 C115 F10B 133.3(5)
C113 C112 C115 F10B -46.7(6)
C111 C112 C115 F10 -54.3(5)
C113 C112 C115 F10 125.7(4)
C111 C112 C115 F12B 7.2(5)
C113 C112 C115 F12B -172.7(4)
C111 C112 C115 F11B -103.6(5)
C113 C112 C115 F11B 76.4(5)
C111 C112 C115 F11 68.7(4)
C113 C112 C115 F11 -111.3(4)
C111 C112 C115 F12 -176.8(3)
C113 C112 C115 F12 3.2(5)
C124 B1 C116 C121 -99.6(3)
C100 B1 C116 C121 140.0(2)
C108 B1 C116 C121 22.9(3)
C124 B1 C116 C117 72.6(3)
C100 B1 C116 C117 -47.8(3)
C108 B1 C116 C117 -164.9(2)
C121 C116 C117 C118 -1.7(4)
B1 C116 C117 C118 -174.5(2)
C116 C117 C118 C119 0.6(4)
C116 C117 C118 C122 -178.0(2)
C117 C118 C119 C120 0.9(4)
C122 C118 C119 C120 179.5(2)
C118 C119 C120 C121 -1.1(4)
C118 C119 C120 C123 176.8(2)
C119 C120 C121 C116 0.0(4)
C123 C120 C121 C116 -178.1(2)
C117 C116 C121 C120 1.4(4)
B1 C116 C121 C120 174.0(2)
C117 C118 C122 F14 89.9(3)
C119 C118 C122 F14 -88.8(3)
C117 C118 C122 F13 -149.8(2)
C119 C118 C122 F13 31.6(3)
C117 C118 C122 F15 -30.6(3)
C119 C118 C122 F15 150.7(2)
C119 C120 C123 F16 17.8(4)
C121 C120 C123 F16 -164.1(2)
C119 C120 C123 F17 139.3(2)
C121 C120 C123 F17 -42.7(3)
C119 C120 C123 F18 -102.2(3)
C121 C120 C123 F18 75.8(3)
C116 B1 C124 C125 -92.7(3)
C100 B1 C124 C125 28.4(3)
C108 B1 C124 C125 145.2(2)
C116 B1 C124 C129 77.1(3)
C100 B1 C124 C129 -161.9(2)
C108 B1 C124 C129 -45.1(3)
C129 C124 C125 C126 -0.2(4)
B1 C124 C125 C126 170.0(2)
C124 C125 C126 C127 1.0(4)
C124 C125 C126 C130 -175.6(3)
C125 C126 C127 C128 -0.7(4)
C130 C126 C127 C128 175.8(2)
C126 C127 C128 C129 -0.4(4)
C126 C127 C128 C131 178.9(2)
C127 C128 C129 C124 1.2(4)
C131 C128 C129 C124 -178.1(2)
C125 C124 C129 C128 -0.9(4)
B1 C124 C129 C128 -171.3(2)
C127 C126 C130 F23 145.9(3)
C125 C126 C130 F23 -37.6(4)
C127 C126 C130 F22 26.0(4)
C125 C126 C130 F22 -157.4(3)
C127 C126 C130 F24 -95.1(3)
C125 C126 C130 F24 81.4(3)
C129 C128 C131 F21 -153.5(2)
C127 C128 C131 F21 27.3(4)
C129 C128 C131 F19 -32.8(3)
C127 C128 C131 F19 148.0(2)
C129 C128 C131 F20 86.4(3)
C127 C128 C131 F20 -92.8(3)
C158 B2 C150 C155 97.2(3)
C174 B2 C150 C155 -23.8(4)
C166 B2 C150 C155 -141.7(2)
C158 B2 C150 C151 -75.9(3)
C174 B2 C150 C151 163.1(2)
C166 B2 C150 C151 45.2(3)
C155 C150 C151 C152 2.1(4)
B2 C150 C151 C152 175.9(2)
C150 C151 C152 C153 -1.7(4)
C150 C151 C152 C156 175.8(2)
C151 C152 C153 C154 -0.5(4)
C156 C152 C153 C154 -178.0(2)
C152 C153 C154 C155 2.1(4)
C152 C153 C154 C157 179.8(2)
C153 C154 C155 C150 -1.6(4)
C157 C154 C155 C150 -179.3(2)
C151 C150 C155 C154 -0.5(4)
B2 C150 C155 C154 -173.8(2)
C153 C152 C156 F25 -144.4(2)
C151 C152 C156 F25 38.0(3)
C153 C152 C156 F27 96.6(3)
C151 C152 C156 F27 -81.0(3)
C153 C152 C156 F26 -23.3(3)
C151 C152 C156 F26 159.1(2)
C153 C154 C157 F30 148.6(2)
C155 C154 C157 F30 -33.7(4)
C153 C154 C157 F28 27.8(4)
C155 C154 C157 F28 -154.5(3)
C153 C154 C157 F29 -91.5(3)
C155 C154 C157 F29 86.3(3)
C150 B2 C158 C163 103.8(3)
C174 B2 C158 C163 -132.7(2)
C166 B2 C158 C163 -17.0(3)
C150 B2 C158 C159 -72.2(3)
C174 B2 C158 C159 51.3(3)
C166 B2 C158 C159 167.0(2)
C163 C158 C159 C160 0.8(4)
B2 C158 C159 C160 177.2(2)
C158 C159 C160 C161 0.4(4)
C158 C159 C160 C164 178.2(2)
C159 C160 C161 C162 -0.7(4)
C164 C160 C161 C162 -178.6(2)
C160 C161 C162 C163 -0.2(4)
C160 C161 C162 C165 -179.5(2)
C161 C162 C163 C158 1.6(4)
C165 C162 C163 C158 -179.1(2)
C159 C158 C163 C162 -1.8(4)
B2 C158 C163 C162 -178.0(2)
C159 C160 C164 F35 -91.4(3)
C161 C160 C164 F35 86.5(3)
C159 C160 C164 F34 30.8(4)
C161 C160 C164 F34 -151.3(2)
C159 C160 C164 F36 149.6(2)
C161 C160 C164 F36 -32.5(4)
C161 C162 C165 F31 -9.4(4)
C163 C162 C165 F31 171.3(2)
C161 C162 C165 F32 -130.2(3)
C163 C162 C165 F32 50.5(3)
C161 C162 C165 F33 111.3(3)
C163 C162 C165 F33 -68.0(3)
C158 B2 C166 C171 137.2(2)
C150 B2 C166 C171 21.2(3)
C174 B2 C166 C171 -103.0(3)
C158 B2 C166 C167 -47.7(3)
C150 B2 C166 C167 -163.7(2)
C174 B2 C166 C167 72.1(3)
C171 C166 C167 C168 -1.8(4)
B2 C166 C167 C168 -177.3(2)
C166 C167 C168 C169 0.9(4)
C166 C167 C168 C172 -178.0(2)
C167 C168 C169 C170 0.4(4)
C172 C168 C169 C170 179.3(2)
C168 C169 C170 C171 -0.8(4)
C168 C169 C170 C173 177.4(2)
C169 C170 C171 C166 -0.1(4)
C173 C170 C171 C166 -178.4(2)
C167 C166 C171 C170 1.4(4)
B2 C166 C171 C170 176.8(2)
C167 C168 C172 F37 87.8(3)
C169 C168 C172 F37 -91.1(3)
C167 C168 C172 F39 -33.2(4)
C169 C168 C172 F39 147.9(2)
C167 C168 C172 F38 -151.1(2)
C169 C168 C172 F38 30.0(4)
C169 C170 C173 F40 15.5(4)
C171 C170 C173 F40 -166.2(2)
C169 C170 C173 F41 137.1(2)
C171 C170 C173 F41 -44.6(3)
C169 C170 C173 F42 -104.7(3)
C171 C170 C173 F42 73.6(3)
C158 B2 C174 C175 27.0(3)
C150 B2 C174 C175 143.9(2)
C166 B2 C174 C175 -93.7(3)
C158 B2 C174 C179 -162.6(2)
C150 B2 C174 C179 -45.7(3)
C166 B2 C174 C179 76.7(3)
C179 C174 C175 C176 0.1(4)
B2 C174 C175 C176 171.1(3)
C174 C175 C176 C177 0.3(4)
C174 C175 C176 C180 -177.8(3)
C175 C176 C177 C178 -0.5(4)
C180 C176 C177 C178 177.6(3)
C176 C177 C178 C179 0.4(4)
C176 C177 C178 C181 -179.2(3)
C177 C178 C179 C174 0.0(4)
C181 C178 C179 C174 179.6(3)
C175 C174 C179 C178 -0.3(4)
B2 C174 C179 C178 -171.2(3)
C177 C176 C180 F46 12.9(4)
C175 C176 C180 F46 -169.0(3)
C177 C176 C180 F48 -107.8(3)
C175 C176 C180 F48 70.3(4)
C177 C176 C180 F47 132.9(3)
C175 C176 C180 F47 -48.9(4)
C177 C178 C181 F43 175.1(3)
C179 C178 C181 F43 -4.5(4)
C177 C178 C181 F45 52.2(4)
C179 C178 C181 F45 -127.5(3)
C177 C178 C181 F44 -64.8(3)
C179 C178 C181 F44 115.5(3)
